data_7122602
loop_
_publ_author_name
'Hashikawa, Yoshifumi'
'Hasegawa, Shota'
'Murata, Yasujiro'

_publ_section_title
;
 A single but hydrogen-bonded water molecule confined in an anisotropic
 subnanospace.
;
_journal_issue 97
_journal_name_full 'Chemical communications (Cambridge, England)'
_journal_page_first 13686
_journal_page_last 13689
_journal_paper_doi 10.1039/c8cc07339b
_journal_volume 54
_journal_year 2018
_chemical_formula_sum 'C169 H74.35 Cl15 N4 O10.68 S2'
_chemical_formula_weight 2927.36
_space_group_IT_number 14
_space_group_name_Hall '-P 2ybc'
_space_group_name_H-M_alt 'P 1 21/c 1'
_symmetry_cell_setting monoclinic
_symmetry_space_group_name_Hall '-P 2ybc'
_symmetry_space_group_name_H-M 'P 1 21/c 1'
_atom_sites_solution_hydrogens geom
_atom_sites_solution_primary direct
_atom_sites_solution_secondary difmap
_audit_creation_method SHELXL-97
_audit_update_record
;
2018-07-24 deposited with the CCDC.
2018-11-12 downloaded from the CCDC.
;
_cell_angle_alpha 90.00
_cell_angle_beta 96.934(4)
_cell_angle_gamma 90.00
_cell_formula_units_Z 4
_cell_length_a 17.719(4)
_cell_length_b 28.837(7)
_cell_length_c 23.889(6)
_cell_measurement_reflns_used 21410
_cell_measurement_temperature 100(2)
_cell_measurement_theta_max 25.06
_cell_measurement_theta_min 1.11
_cell_volume 12117(5)
_computing_structure_refinement 'SHELXL-97 (Sheldrick, 1997)'
_computing_structure_solution 'SHELXS-97 (Sheldrick, 1990)'
_diffrn_ambient_temperature 100(2)
_diffrn_measured_fraction_theta_full 0.996
_diffrn_measured_fraction_theta_max 0.996
_diffrn_measurement_device_type 'Bruker Smart APEX II'
_diffrn_radiation_monochromator graphite
_diffrn_radiation_source 'fine-focus sealed tube'
_diffrn_radiation_type MoK\a
_diffrn_radiation_wavelength 0.71073
_diffrn_reflns_av_R_equivalents 0.0454
_diffrn_reflns_av_sigmaI/netI 0.0551
_diffrn_reflns_limit_h_max 21
_diffrn_reflns_limit_h_min -15
_diffrn_reflns_limit_k_max 34
_diffrn_reflns_limit_k_min -28
_diffrn_reflns_limit_l_max 28
_diffrn_reflns_limit_l_min -28
_diffrn_reflns_number 58414
_diffrn_reflns_theta_full 25.06
_diffrn_reflns_theta_max 25.06
_diffrn_reflns_theta_min 1.11
_exptl_absorpt_coefficient_mu 0.451
_exptl_absorpt_correction_T_max 0.9648
_exptl_absorpt_correction_T_min 0.9193
_exptl_absorpt_correction_type empirical
_exptl_absorpt_process_details SADABS
_exptl_crystal_colour `wine-red'
_exptl_crystal_density_diffrn 1.605
_exptl_crystal_density_method 'not measured'
_exptl_crystal_description block
_exptl_crystal_F_000 5955
_exptl_crystal_size_max 0.19
_exptl_crystal_size_mid 0.18
_exptl_crystal_size_min 0.08
_refine_diff_density_max 2.881
_refine_diff_density_min -1.868
_refine_diff_density_rms 0.263
_refine_ls_extinction_method none
_refine_ls_goodness_of_fit_ref 1.863
_refine_ls_hydrogen_treatment mixed
_refine_ls_matrix_type full
_refine_ls_number_parameters 1914
_refine_ls_number_reflns 21410
_refine_ls_number_restraints 213
_refine_ls_restrained_S_all 1.865
_refine_ls_R_factor_all 0.1926
_refine_ls_R_factor_gt 0.1579
_refine_ls_shift/su_max 0.005
_refine_ls_shift/su_mean 0.000
_refine_ls_structure_factor_coef Fsqd
_refine_ls_weighting_details 'calc w=1/[\s^2^(Fo^2^)+(0.2000P)^2^+0.0000P] where P=(Fo^2^+2Fc^2^)/3'
_refine_ls_weighting_scheme calc
_refine_ls_wR_factor_gt 0.4248
_refine_ls_wR_factor_ref 0.4527
_reflns_number_gt 15185
_reflns_number_total 21410
_reflns_threshold_expression >2sigma(I)
_cod_data_source_file c8cc07339b2.cif
_cod_data_source_block 1S17H3
_cod_depositor_comments 'Adding full bibliography for 7122602--7122603.cif.'
_cod_original_sg_symbol_H-M P21/c
_cod_database_code 7122602

loop_
_symmetry_equiv_pos_as_xyz
'x, y, z'
'-x, y+1/2, -z+1/2'
'-x, -y, -z'
'x, -y-1/2, z-1/2'

loop_
_atom_site_label
_atom_site_type_symbol
_atom_site_fract_x
_atom_site_fract_y
_atom_site_fract_z
_atom_site_U_iso_or_equiv
_atom_site_adp_type
_atom_site_occupancy
_atom_site_symmetry_multiplicity
_atom_site_calc_flag
_atom_site_refinement_flags
_atom_site_disorder_assembly
_atom_site_disorder_group
Cl1 Cl 0.76682(13) 0.48045(8) 0.53980(9) 0.0439(6) Uani 1 1 d . . .
Cl2 Cl 0.63045(14) 0.49878(9) 0.46285(11) 0.0520(7) Uani 1 1 d . . .
Cl3 Cl 0.77411(15) 0.53533(9) 0.43904(10) 0.0497(6) Uani 1 1 d . . .
Cl4 Cl 0.70547(15) 0.52008(10) 0.67462(14) 0.0647(8) Uani 1 1 d . B .
Cl5 Cl 0.77561(14) 0.55418(10) 0.28741(13) 0.0630(8) Uani 1 1 d . . .
Cl6 Cl 0.6508(10) 0.5821(5) 0.9243(8) 0.037(4) Uani 0.290(13) 1 d P A 2
Cl7 Cl 0.6810(2) 0.83630(15) 0.56725(17) 0.0993(13) Uani 1 1 d . . .
Cl8 Cl 0.9278(2) 0.56479(13) 0.2582(3) 0.1177(17) Uani 1 1 d . . .
Cl9 Cl 0.7202(3) 0.90480(14) 0.65149(16) 0.1141(17) Uani 1 1 d . . .
Cl10 Cl 0.8824(2) 0.60752(18) 0.36065(14) 0.1120(17) Uani 1 1 d . . .
S2 S 0.73553(12) 0.81677(8) 0.91516(8) 0.0364(6) Uani 1 1 d . . .
S1 S 0.74155(12) 0.65217(8) 0.58019(9) 0.0371(6) Uani 1 1 d . . .
Cl11 Cl 0.8196(3) 0.88756(17) 0.5651(2) 0.1289(17) Uani 1 1 d . . .
O4B O 0.5990(3) 0.66138(19) 0.7727(2) 0.0299(13) Uani 1 1 d . . .
O1B O 0.6863(3) 0.7229(2) 0.8531(2) 0.0331(13) Uani 1 1 d . . .
H7 H 0.6893 0.7002 0.8314 0.050 Uiso 1 1 calc R . .
O2B O 0.7690(3) 0.7862(2) 0.7950(2) 0.0307(13) Uani 1 1 d . . .
H8 H 0.7876 0.7723 0.7690 0.046 Uiso 1 1 calc R . .
O3A O 0.8493(3) 0.72705(19) 0.7323(2) 0.0277(12) Uani 1 1 d . . .
H9 H 0.8933 0.7226 0.7235 0.042 Uiso 1 1 calc R . .
O3B O 0.6276(3) 0.75557(19) 0.7557(2) 0.0266(12) Uani 1 1 d . . .
H10 H 0.5841 0.7574 0.7661 0.040 Uiso 1 1 calc R . .
N6 N 0.4431(4) 0.8529(2) 0.6116(2) 0.0275(15) Uani 1 1 d . . .
O2A O 0.7074(3) 0.6970(2) 0.6931(2) 0.0340(13) Uani 1 1 d . . .
H11 H 0.6896 0.7143 0.7166 0.051 Uiso 1 1 calc R . .
O4A O 0.8871(3) 0.81862(19) 0.7043(2) 0.0294(12) Uani 1 1 d . . .
O1A O 0.7974(3) 0.7514(2) 0.6307(2) 0.0335(13) Uani 1 1 d . . .
H12 H 0.7961 0.7762 0.6489 0.050 Uiso 1 1 calc R . .
Cl12 Cl 0.6009(2) 0.59049(14) 0.6932(2) 0.0400(11) Uani 0.50 1 d P B 1
Cl13 Cl 0.5825(5) 0.5414(2) 0.5868(3) 0.0556(18) Uani 0.50 1 d P B 1
C108 C 0.5116(4) 0.7561(3) 0.6600(3) 0.0226(16) Uani 1 1 d . . .
H19 H 0.5388 0.7650 0.6299 0.027 Uiso 1 1 calc R . .
Cl14 Cl 0.7960(4) 0.6186(4) 0.8901(4) 0.181(7) Uani 0.710(13) 1 d P A 1
O5A O 1.0191(5) 0.6585(3) 0.6224(3) 0.035(3) Uani 0.81(2) 1 d PDU C 1
H254 H 0.935(7) 0.678(11) 0.648(15) 0.029(11) Uiso 0.105(19) 1 d PDU D 2
H84 H 0.973(11) 0.642(12) 0.617(19) 0.031(8) Uiso 0.105(19) 1 d PDU D 2
O5B O 0.4584(5) 0.8037(2) 0.8774(3) 0.041(3) Uani 0.91(3) 1 d PDU E 1
H256 H 0.481(4) 0.791(3) 0.912(2) 0.041(8) Uiso 0.91(3) 1 d PDU E 1
H85 H 0.49(3) 0.832(5) 0.850(14) 0.041(8) Uiso 0.18(2) 1 d PDU F 2
C109 C 0.3766(4) 0.8495(3) 0.7516(3) 0.0241(17) Uani 1 1 d . . .
N7 N 1.0627(4) 0.8566(2) 0.7291(3) 0.0329(16) Uani 1 1 d . . .
N8 N 0.4344(4) 0.6177(2) 0.7486(3) 0.0361(17) Uani 1 1 d . . .
C110 C 0.3876(4) 0.7119(3) 0.7920(3) 0.0212(15) Uani 1 1 d . . .
C111 C 0.4112(4) 0.7707(3) 0.7221(3) 0.0191(15) Uani 1 1 d . . .
C89 C 0.4137(4) 0.8158(3) 0.6325(3) 0.0237(16) Uani 1 1 d . . .
C112 C 0.3592(4) 0.8008(3) 0.7452(3) 0.0226(16) Uani 1 1 d . . .
C172 C 0.8453(5) 0.7144(3) 0.5460(3) 0.0329(19) Uani 1 1 d U . .
C90 C 0.4116(4) 0.6396(3) 0.6517(3) 0.0295(18) Uani 1 1 d . . .
H20 H 0.4140 0.6628 0.6237 0.035 Uiso 1 1 calc R . .
C113 C 0.6089(4) 0.8655(3) 0.7769(3) 0.0260(17) Uani 1 1 d . . .
C114 C 0.2936(4) 0.7349(3) 0.8568(3) 0.0268(17) Uani 1 1 d . . .
C173 C 1.2068(4) 0.6534(3) 0.6866(4) 0.035(2) Uani 1 1 d . . .
C91 C 0.3433(4) 0.7981(3) 0.6115(3) 0.0264(17) Uani 1 1 d . . .
H21 H 0.3254 0.7700 0.6258 0.032 Uiso 1 1 calc R . .
C92 C 0.4014(5) 0.8763(3) 0.5696(3) 0.0302(18) Uani 1 1 d . . .
C115 C 0.2677(4) 0.8082(3) 0.8168(3) 0.0286(18) Uani 1 1 d . . .
C174 C 0.9560(4) 0.7725(3) 0.8045(3) 0.0292(18) Uani 1 1 d . . .
H22 H 0.9237 0.7950 0.8182 0.035 Uiso 1 1 calc R . .
C116 C 0.6467(4) 0.7985(3) 0.7324(3) 0.0244(16) Uani 1 1 d . . .
H1 H 0.6594 0.7944 0.6930 0.029 Uiso 1 1 calc R . .
C175 C 1.0002(4) 0.7859(3) 0.7569(3) 0.0222(16) Uani 1 1 d . . .
C117 C 0.4331(4) 0.6886(2) 0.8383(3) 0.0211(15) Uani 1 1 d . . .
C118 C 0.5148(4) 0.6856(3) 0.8359(3) 0.0248(16) Uani 1 1 d . . .
C77 C 1.0443(4) 0.8310(3) 0.7728(3) 0.0279(17) Uani 1 1 d . . .
C176 C 1.0636(4) 0.7070(3) 0.7722(3) 0.0242(17) Uani 1 1 d . . .
C119 C 0.5203(4) 0.7130(3) 0.6782(3) 0.0247(17) Uani 1 1 d . . .
H23 H 0.5528 0.6931 0.6604 0.030 Uiso 1 1 calc R . .
C120 C 0.5655(4) 0.8981(3) 0.7967(3) 0.0288(18) Uani 1 1 d . . .
C177 C 0.9657(4) 0.6512(3) 0.7825(3) 0.0260(17) Uani 1 1 d . . .
C121 C 0.4852(4) 0.8994(3) 0.7755(3) 0.0251(16) Uani 1 1 d . . .
C178 C 0.9599(4) 0.7316(3) 0.8278(3) 0.0262(17) Uani 1 1 d . . .
H24 H 0.9290 0.7261 0.8569 0.031 Uiso 1 1 calc R . .
C122 C 0.3223(4) 0.7360(3) 0.8026(3) 0.0198(15) Uani 1 1 d . . .
C123 C 0.4542(4) 0.8636(3) 0.7417(3) 0.0235(16) Uani 1 1 d . . .
C72 C 1.0555(5) 0.6740(3) 0.8677(3) 0.0311(18) Uiso 1 1 d . . .
C93 C 0.4407(4) 0.6472(3) 0.7070(3) 0.0262(17) Uani 1 1 d . . .
C179 C 0.8879(4) 0.6498(3) 0.7645(3) 0.0243(16) Uani 1 1 d . . .
C180 C 1.1143(4) 0.6717(3) 0.7547(3) 0.0235(16) Uani 1 1 d U . .
C124 C 0.3396(5) 0.8533(3) 0.9748(4) 0.042(2) Uani 1 1 d . . .
C181 C 1.0540(5) 0.7767(3) 0.6456(3) 0.0313(19) Uani 1 1 d . . .
C125 C 0.3352(5) 0.7115(3) 0.9007(3) 0.0327(19) Uani 1 1 d . . .
C126 C 0.3483(5) 0.9098(3) 0.8801(4) 0.036(2) Uani 1 1 d . . .
C127 C 0.5635(4) 0.6910(3) 0.8847(3) 0.0318(19) Uani 1 1 d . . .
C182 C 1.1682(4) 0.6868(3) 0.7202(3) 0.0302(19) Uani 1 1 d . . .
C128 C 0.5338(5) 0.6982(3) 0.9376(3) 0.034(2) Uani 1 1 d . . .
C129 C 0.5738(5) 0.9102(3) 0.8553(3) 0.0316(19) Uani 1 1 d . . .
C130 C 0.5045(5) 0.9286(3) 0.8680(3) 0.0326(19) Uani 1 1 d . . .
C131 C 0.5393(4) 0.6794(3) 0.7784(3) 0.0258(17) Uani 1 1 d . . .
C132 C 0.6220(5) 0.8821(3) 0.8935(3) 0.0326(19) Uani 1 1 d . . .
C183 C 0.9788(4) 0.5747(3) 0.7351(3) 0.0312(18) Uani 1 1 d . . .
C133 C 0.2598(4) 0.7792(3) 0.8648(3) 0.0293(18) Uani 1 1 d . . .
C134 C 0.4480(5) 0.9231(3) 0.8184(3) 0.0322(18) Uani 1 1 d . . .
C135 C 0.2858(4) 0.8469(3) 0.9260(3) 0.0329(19) Uani 1 1 d . . .
C136 C 0.6378(4) 0.7472(3) 0.9424(3) 0.034(2) Uani 1 1 d . . .
C184 C 0.7566(4) 0.6642(3) 0.7218(3) 0.0294(18) Uani 1 1 d . . .
H2 H 0.7262 0.6461 0.7469 0.035 Uiso 1 1 calc R . .
C185 C 0.8254(4) 0.6870(3) 0.7608(3) 0.0254(17) Uani 1 1 d . . .
H3 H 0.8111 0.6950 0.7989 0.030 Uiso 1 1 calc R . .
C186 C 0.7963(4) 0.6297(3) 0.6880(3) 0.0280(17) Uani 1 1 d . . .
C187 C 1.0948(4) 0.7562(3) 0.6945(3) 0.0261(17) Uani 1 1 d . . .
C188 C 0.9718(5) 0.7839(3) 0.6463(3) 0.0303(18) Uani 1 1 d . . .
C189 C 1.0143(4) 0.6138(3) 0.7638(3) 0.0286(18) Uani 1 1 d . . .
C137 C 0.5592(5) 0.8070(3) 1.0090(3) 0.0343(19) Uani 1 1 d U . .
C138 C 0.6585(5) 0.7923(3) 0.9471(3) 0.0322(19) Uani 1 1 d U . .
C190 C 1.1583(4) 0.7285(3) 0.6900(3) 0.0294(18) Uani 1 1 d . . .
C191 C 1.0931(4) 0.6232(3) 0.7553(3) 0.0310(19) Uani 1 1 d . . .
C139 C 0.4902(6) 0.8310(4) 1.0199(3) 0.047(3) Uani 1 1 d . . .
C140 C 0.5428(5) 0.7592(3) 1.0081(3) 0.0333(19) Uani 1 1 d U . .
C192 C 1.2169(4) 0.6763(3) 0.6347(4) 0.038(2) Uani 1 1 d . . .
C141 C 0.5275(5) 0.8948(3) 0.9611(3) 0.037(2) Uani 1 1 d . . .
C142 C 0.6098(5) 0.8262(3) 0.9730(3) 0.0328(19) Uani 1 1 d U . .
C78 C 1.1226(5) 0.9122(3) 0.7949(4) 0.041(2) Uani 1 1 d . . .
H25 H 1.1497 0.9405 0.8015 0.050 Uiso 1 1 calc R . .
C193 C 1.2082(5) 0.6511(4) 0.5830(4) 0.045(2) Uani 1 1 d . . .
C194 C 0.9226(5) 0.7736(3) 0.5967(3) 0.0321(19) Uani 1 1 d . . .
C103 C 0.4368(6) 0.9205(3) 0.5503(4) 0.044(2) Uani 1 1 d . . .
C143 C 0.4206(5) 0.7202(3) 0.9810(3) 0.0340(19) Uani 1 1 d . . .
C195 C 1.1868(5) 0.6074(3) 0.6878(4) 0.040(2) Uani 1 1 d . . .
C196 C 1.0173(5) 0.5464(3) 0.6986(4) 0.036(2) Uani 1 1 d . . .
C94 C 0.3789(5) 0.5969(3) 0.6386(4) 0.039(2) Uani 1 1 d . . .
H26 H 0.3611 0.5892 0.6006 0.047 Uiso 1 1 calc R . .
C144 C 0.2921(5) 0.8759(3) 0.8779(3) 0.035(2) Uani 1 1 d . . .
C79 C 1.1014(5) 0.8961(3) 0.7397(4) 0.036(2) Uani 1 1 d . . .
C197 C 1.0824(4) 0.7703(3) 0.5944(3) 0.0317(19) Uani 1 1 d . . .
C145 C 0.4326(5) 0.7982(3) 1.0227(3) 0.039(2) Uani 1 1 d . . .
C198 C 0.9560(5) 0.7609(3) 0.5473(3) 0.038(2) Uani 1 1 d . . .
C146 C 0.4805(5) 0.9229(3) 0.9208(3) 0.037(2) Uani 1 1 d . . .
C147 C 0.6773(4) 0.8539(3) 0.8685(3) 0.0280(17) Uani 1 1 d . . .
C148 C 0.4018(5) 0.9152(3) 0.9271(4) 0.043(2) Uani 1 1 d . . .
C199 C 1.1293(4) 0.5917(3) 0.7219(4) 0.037(2) Uani 1 1 d . . .
C149 C 0.6486(4) 0.7096(3) 0.8977(3) 0.0324(19) Uani 1 1 d . . .
H4 H 0.6791 0.6841 0.9177 0.039 Uiso 1 1 calc R . .
C80 C 1.1032(5) 0.8859(3) 0.8396(4) 0.041(2) Uani 1 1 d . . .
H27 H 1.1159 0.8963 0.8774 0.049 Uiso 1 1 calc R . .
C150 C 0.3137(5) 0.7740(3) 0.9658(3) 0.040(2) Uani 1 1 d . . .
C200 C 0.8377(5) 0.7581(3) 0.5861(3) 0.036(2) Uani 1 1 d . . .
H5 H 0.8102 0.7826 0.5620 0.043 Uiso 1 1 calc R . .
C201 C 1.1197(6) 0.6366(4) 0.5029(4) 0.055(3) Uani 1 1 d . . .
C202 C 0.9193(6) 0.6438(3) 0.4911(3) 0.042(2) Uani 1 1 d . . .
C203 C 1.0497(6) 0.6471(4) 0.4785(3) 0.048(3) Uani 1 1 d . . .
C204 C 1.1326(6) 0.5936(4) 0.5348(4) 0.050(3) Uani 1 1 d . . .
C205 C 1.0729(6) 0.5640(4) 0.5389(4) 0.048(3) Uani 1 1 d . . .
C81 C 1.1224(6) 0.9223(4) 0.6879(5) 0.054(3) Uani 1 1 d . . .
C86 C 0.7180(5) 0.5206(3) 0.4933(4) 0.040(2) Uani 1 1 d . . .
H13 H 0.7087 0.5494 0.5149 0.048 Uiso 1 1 calc R . .
C206 C 1.0670(5) 0.5396(3) 0.5907(5) 0.050(3) Uani 1 1 d . . .
C207 C 0.9970(6) 0.5765(4) 0.5140(4) 0.047(2) Uani 1 1 d . . .
C208 C 0.9872(5) 0.5362(3) 0.5969(4) 0.042(2) Uani 1 1 d . . .
C95 C 0.3997(6) 0.5763(3) 0.7360(4) 0.046(2) Uani 1 1 d . . .
Cl15 Cl 0.7065(9) 0.5484(5) 0.8247(3) 0.229(11) Uani 0.710(13) 1 d P A 1
C209 C 1.0659(6) 0.7296(4) 0.5085(3) 0.049(3) Uani 1 1 d . . .
C210 C 1.1674(5) 0.6723(4) 0.5336(4) 0.050(3) Uani 1 1 d . . .
C73 C 1.1477(6) 0.6814(4) 0.9441(4) 0.051(2) Uiso 1 1 d . . .
H231 H 1.1784 0.7020 0.9682 0.17(7) Uiso 1 1 calc R G 1
C211 C 1.0215(6) 0.6944(4) 0.4794(3) 0.050(3) Uani 1 1 d . . .
C212 C 0.9436(6) 0.5617(3) 0.5508(4) 0.040(2) Uani 1 1 d . . .
C96 C 0.3724(6) 0.5657(3) 0.6811(4) 0.048(2) Uani 1 1 d . . .
H28 H 0.3489 0.5366 0.6726 0.058 Uiso 1 1 calc R . .
C151 C 0.3992(6) 0.8866(4) 0.9748(4) 0.047(3) Uani 1 1 d . . .
C213 C 1.1783(5) 0.5811(3) 0.6357(4) 0.040(2) Uani 1 1 d . . .
C214 C 1.1411(6) 0.7162(4) 0.5359(4) 0.049(3) Uani 1 1 d . . .
C215 C 0.9863(6) 0.6165(4) 0.4852(4) 0.045(2) Uani 1 1 d . . .
C216 C 0.9628(5) 0.5371(3) 0.6493(4) 0.036(2) Uani 1 1 d . . .
C152 C 0.3569(5) 0.8085(4) 0.9997(3) 0.045(2) Uani 1 1 d . . .
C217 C 1.0915(5) 0.5531(3) 0.6935(4) 0.040(2) Uani 1 1 d . . .
C97 C 0.3064(7) 0.5461(6) 0.7996(8) 0.121(7) Uani 1 1 d D . .
H32 H 0.2736 0.5364 0.7657 0.181 Uiso 1 1 calc R . .
H33 H 0.2930 0.5778 0.8097 0.181 Uiso 1 1 calc R . .
H34 H 0.2995 0.5251 0.8308 0.181 Uiso 1 1 calc R . .
C104 C 0.5186(9) 0.9144(7) 0.5463(13) 0.208(16) Uani 1 1 d . . .
H35 H 0.5397 0.9433 0.5334 0.312 Uiso 1 1 calc R . .
H36 H 0.5255 0.8895 0.5194 0.312 Uiso 1 1 calc R . .
H37 H 0.5448 0.9062 0.5835 0.312 Uiso 1 1 calc R . .
C98 C 0.4071(13) 0.4947(5) 0.7722(6) 0.118(7) Uani 1 1 d . . .
H38 H 0.3727 0.4860 0.7386 0.177 Uiso 1 1 calc R . .
H39 H 0.3981 0.4744 0.8037 0.177 Uiso 1 1 calc R . .
H40 H 0.4598 0.4914 0.7645 0.177 Uiso 1 1 calc R . .
C87 C 0.6119(7) 0.5394(5) 0.6604(5) 0.079(4) Uani 1 1 d . . .
H14 H 0.5789 0.5162 0.6768 0.095 Uiso 0.50 1 calc PR B 1
H15 H 0.5918 0.5103 0.6413 0.095 Uiso 0.50 1 calc PR B 2
C105 C 0.3950(11) 0.9369(6) 0.4953(7) 0.114(6) Uani 1 1 d U . .
H41 H 0.3412 0.9415 0.4996 0.172 Uiso 1 1 calc R . .
H42 H 0.3996 0.9136 0.4660 0.172 Uiso 1 1 calc R . .
H43 H 0.4169 0.9663 0.4844 0.172 Uiso 1 1 calc R . .
C106 C 0.4340(19) 0.9568(6) 0.5962(7) 0.212(17) Uani 1 1 d . . .
H44 H 0.3809 0.9629 0.6015 0.318 Uiso 1 1 calc R . .
H45 H 0.4578 0.9855 0.5851 0.318 Uiso 1 1 calc R . .
H46 H 0.4614 0.9453 0.6315 0.318 Uiso 1 1 calc R . .
C82 C 1.0538(12) 0.9369(7) 0.6540(8) 0.127(6) Uani 1 1 d U . .
H47 H 1.0245 0.9571 0.6763 0.191 Uiso 1 1 calc R . .
H48 H 1.0232 0.9096 0.6417 0.191 Uiso 1 1 calc R . .
H49 H 1.0668 0.9538 0.6209 0.191 Uiso 1 1 calc R . .
C83 C 1.161(2) 0.9665(7) 0.7019(10) 0.26(2) Uani 1 1 d . . .
H50 H 1.2098 0.9605 0.7253 0.384 Uiso 1 1 calc R . .
H51 H 1.1294 0.9862 0.7228 0.384 Uiso 1 1 calc R . .
H52 H 1.1711 0.9822 0.6671 0.384 Uiso 1 1 calc R . .
C252 C 0.7640(10) 0.8692(5) 0.6188(8) 0.126(8) Uani 1 1 d . . .
H16 H 0.7929 0.8468 0.6452 0.151 Uiso 1 1 calc R . .
Cl16 Cl 0.5997(8) 0.5729(11) 0.6014(6) 0.280(15) Uani 0.50 1 d P B 2
Cl17 Cl 0.5496(8) 0.5427(5) 0.7016(10) 0.224(9) Uani 0.50 1 d P B 2
C153 C 0.4239(4) 0.7266(3) 0.7441(3) 0.0215(16) Uani 1 1 d . . .
C154 C 0.5046(4) 0.8316(3) 0.7182(3) 0.0217(16) Uani 1 1 d . . .
C155 C 0.4811(4) 0.6939(3) 0.7261(3) 0.0237(16) Uani 1 1 d . . .
C156 C 0.4626(4) 0.7925(3) 0.6826(3) 0.0198(15) Uani 1 1 d . . .
C157 C 0.3072(4) 0.7809(3) 0.7775(3) 0.0221(16) Uani 1 1 d . . .
C218 C 1.0086(4) 0.6927(3) 0.8126(3) 0.0266(17) Uani 1 1 d . H .
C219 C 1.0553(4) 0.7486(3) 0.7442(3) 0.0222(16) Uani 1 1 d . . .
C158 C 0.2840(4) 0.8541(3) 0.8224(3) 0.0278(18) Uani 1 1 d . . .
C159 C 0.5813(4) 0.8332(3) 0.7343(3) 0.0253(17) Uani 1 1 d . . .
C160 C 0.7156(4) 0.8194(3) 0.7716(3) 0.0269(17) Uani 1 1 d . . .
H6 H 0.7427 0.8412 0.7484 0.032 Uiso 1 1 calc R . .
C99 C 0.3290(5) 0.8618(3) 0.5479(3) 0.0324(19) Uani 1 1 d . . .
H29 H 0.3002 0.8788 0.5188 0.039 Uiso 1 1 calc R . .
C220 C 0.8584(4) 0.6136(3) 0.7260(3) 0.0265(17) Uani 1 1 d . . .
C161 C 0.3375(5) 0.8753(3) 0.7885(3) 0.0313(19) Uani 1 1 d . . .
C221 C 0.9458(4) 0.7978(3) 0.7014(3) 0.0275(17) Uani 1 1 d . . .
C222 C 0.9011(4) 0.5768(3) 0.7127(3) 0.0311(18) Uani 1 1 d . . .
C84 C 1.0650(4) 0.8443(3) 0.8286(3) 0.0304(18) Uani 1 1 d . . .
H30 H 1.0532 0.8251 0.8587 0.036 Uiso 1 1 calc R . .
C162 C 0.6750(4) 0.8480(3) 0.8111(3) 0.0278(17) Uani 1 1 d . . .
C100 C 0.2996(5) 0.8221(3) 0.5693(3) 0.0293(18) Uani 1 1 d . . .
H31 H 0.2501 0.8116 0.5553 0.035 Uiso 1 1 calc R . .
C163 C 0.4054(4) 0.6883(3) 0.8911(3) 0.0268(17) Uani 1 1 d . . .
C223 C 0.7960(4) 0.6183(3) 0.6319(3) 0.0317(19) Uani 1 1 d . . .
C224 C 0.8494(5) 0.5849(3) 0.6143(3) 0.0314(19) Uani 1 1 d . . .
C164 C 0.3745(5) 0.9124(3) 0.8242(3) 0.0305(18) Uani 1 1 d . . .
C165 C 0.4559(5) 0.6936(3) 0.9410(3) 0.0312(18) Uani 1 1 d . . .
C225 C 0.9412(6) 0.6925(3) 0.4851(3) 0.042(2) Uani 1 1 d U . .
C166 C 0.5754(5) 0.7306(3) 0.9704(3) 0.036(2) Uani 1 1 d . . .
C226 C 0.8923(5) 0.5589(3) 0.6578(4) 0.0332(19) Uani 1 1 d . . .
C167 C 0.3458(5) 0.7318(3) 0.9560(3) 0.035(2) Uani 1 1 d . . .
C227 C 1.1887(5) 0.7217(3) 0.6369(3) 0.037(2) Uani 1 1 d . . .
C168 C 0.5944(5) 0.8717(3) 0.9481(3) 0.0319(18) Uani 1 1 d U . .
C228 C 1.0316(6) 0.7604(3) 0.5430(3) 0.039(2) Uani 1 1 d . . .
C169 C 0.2689(5) 0.8001(3) 0.9194(3) 0.039(2) Uani 1 1 d . . .
C170 C 0.4758(6) 0.8742(3) 0.9970(3) 0.044(2) Uani 1 1 d . . .
C171 C 0.4636(5) 0.7526(4) 1.0142(3) 0.040(2) Uani 1 1 d . . .
C229 C 0.8691(5) 0.6326(3) 0.5277(3) 0.040(2) Uani 1 1 d . . .
C230 C 0.8218(5) 0.6695(3) 0.5477(3) 0.034(2) Uani 1 1 d . . .
C74 C 1.1128(5) 0.6981(3) 0.8956(4) 0.044(2) Uiso 1 1 d . H .
H61 H 1.1284 0.7267 0.8810 0.052 Uiso 1 1 calc R . .
C231 C 1.1497(5) 0.7431(4) 0.5894(4) 0.042(2) Uani 1 1 d . . .
C232 C 0.8803(5) 0.5887(3) 0.5587(3) 0.036(2) Uani 1 1 d . . .
C233 C 0.9079(5) 0.7251(3) 0.5170(3) 0.040(2) Uani 1 1 d . . .
C234 C 1.1182(5) 0.5487(3) 0.6385(4) 0.046(2) Uani 1 1 d . . .
C101 C 0.4414(7) 0.5596(4) 0.8385(4) 0.057(3) Uani 1 1 d . . .
H53 H 0.4297 0.5919 0.8473 0.086 Uiso 1 1 calc R . .
H54 H 0.4948 0.5573 0.8319 0.086 Uiso 1 1 calc R . .
H55 H 0.4324 0.5397 0.8703 0.086 Uiso 1 1 calc R . .
C235 C 1.1870(5) 0.6027(4) 0.5845(5) 0.055(3) Uani 1 1 d . . .
C75 C 1.1424(8) 0.6409(4) 0.9594(5) 0.031(3) Uiso 0.663(8) 1 d P H 1
H62 H 1.1733 0.6295 0.9918 0.037 Uiso 0.663(8) 1 calc PR H 1
C102 C 0.3924(8) 0.5448(3) 0.7877(5) 0.067(4) Uani 1 1 d . . .
C85 C 1.1708(7) 0.8916(5) 0.6574(5) 0.073(4) Uani 1 1 d . . .
H56 H 1.2187 0.8855 0.6813 0.109 Uiso 1 1 calc R . .
H57 H 1.1815 0.9068 0.6225 0.109 Uiso 1 1 calc R . .
H58 H 1.1442 0.8623 0.6483 0.109 Uiso 1 1 calc R . .
C88 C 0.8596(7) 0.5907(4) 0.2893(5) 0.063(3) Uani 1 1 d . . .
H18 H 0.8444 0.6193 0.2672 0.075 Uiso 1 1 calc R . .
C76 C 1.0920(8) 0.6132(5) 0.9293(6) 0.041(3) Uiso 0.663(8) 1 d P H 1
C237 C 1.1653(10) 0.5341(6) 0.9707(7) 0.061(4) Uiso 0.663(8) 1 d P H 1
H64 H 1.2093 0.5546 0.9701 0.092 Uiso 0.663(8) 1 calc PR H 1
H65 H 1.1745 0.5049 0.9517 0.092 Uiso 0.663(8) 1 calc PR H 1
H66 H 1.1572 0.5278 1.0098 0.092 Uiso 0.663(8) 1 calc PR H 1
C64 C 0.713(3) 0.5979(9) 0.8628(10) 0.153(17) Uani 0.710(13) 1 d P A 1
H253 H 0.6849 0.6228 0.8398 0.184 Uiso 0.710(13) 1 calc PR A 1
O6B O 0.498(3) 0.8004(13) 0.8574(17) 0.042(7) Uani 0.18(2) 1 d PDU F 2
O6A O 0.983(3) 0.6679(19) 0.641(3) 0.030(7) Uani 0.105(19) 1 d PDU D 2
O17 O 0.2392(8) 0.5871(5) 0.8817(6) 0.030(4) Uiso 0.337(8) 1 d PDU H 2
H246 H 0.240(5) 0.6193(7) 0.887(3) 0.031(9) Uiso 0.337(8) 1 d PDU H 2
C241 C 1.1048(18) 0.5347(10) 0.8855(13) 0.121(9) Uiso 0.663(8) 1 d P H 1
H242 H 1.1572 0.5413 0.8788 0.182 Uiso 0.663(8) 1 calc PR H 1
H243 H 1.0699 0.5450 0.8529 0.182 Uiso 0.663(8) 1 calc PR H 1
H244 H 1.0987 0.5013 0.8910 0.182 Uiso 0.663(8) 1 calc PR H 1
C244 C 1.0875(13) 0.5601(7) 0.9369(9) 0.081(6) Uiso 0.663(8) 1 d P H 1
C245 C 0.972(2) 0.5987(12) 0.9761(15) 0.069(10) Uiso 0.337(8) 1 d PD H 2
N9 N 1.0485(7) 0.6296(4) 0.8832(5) 0.042(3) Uiso 0.663(8) 1 d P H 1
N10 N 1.0043(11) 0.6476(6) 0.8957(8) 0.026(4) Uiso 0.337(8) 1 d P H 2
C242 C 1.0269(19) 0.6301(12) 0.9486(15) 0.067(9) Uiso 0.337(8) 1 d PD H 2
C243 C 1.100(2) 0.6440(11) 0.9726(14) 0.055(8) Uiso 0.337(8) 1 d P H 2
H63 H 1.1209 0.6303 1.0072 0.065 Uiso 0.337(8) 1 calc PR H 2
C248 C 0.989(2) 0.5895(13) 1.0252(16) 0.072(10) Uiso 0.337(8) 1 d P H 2
H70 H 0.9955 0.6183 1.0471 0.108 Uiso 0.337(8) 1 calc PR H 2
H71 H 1.0365 0.5719 1.0298 0.108 Uiso 0.337(8) 1 calc PR H 2
H72 H 0.9485 0.5709 1.0388 0.108 Uiso 0.337(8) 1 calc PR H 2
C247 C 1.0033(15) 0.5478(9) 0.9408(11) 0.101(7) Uiso 0.663(8) 1 d P H 1
H73 H 0.9983 0.5143 0.9457 0.151 Uiso 0.663(8) 1 calc PR H 1
H74 H 0.9721 0.5575 0.9061 0.151 Uiso 0.663(8) 1 calc PR H 1
H75 H 0.9860 0.5639 0.9731 0.151 Uiso 0.663(8) 1 calc PR H 1
C249 C 0.876(2) 0.6276(13) 0.9680(16) 0.073(10) Uiso 0.337(8) 1 d P H 2
H76 H 0.8610 0.6350 0.9282 0.110 Uiso 0.337(8) 1 calc PR H 2
H77 H 0.8788 0.6562 0.9903 0.110 Uiso 0.337(8) 1 calc PR H 2
H78 H 0.8385 0.6067 0.9813 0.110 Uiso 0.337(8) 1 calc PR H 2
C250 C 0.944(2) 0.5565(13) 0.9358(17) 0.073(10) Uiso 0.337(8) 1 d P H 2
H79 H 0.9220 0.5685 0.8989 0.110 Uiso 0.337(8) 1 calc PR H 2
H80 H 0.9047 0.5389 0.9526 0.110 Uiso 0.337(8) 1 calc PR H 2
H81 H 0.9867 0.5362 0.9311 0.110 Uiso 0.337(8) 1 calc PR H 2
H86 H 0.507(4) 0.799(12) 0.897(2) 0.040(8) Uiso 0.18(2) 1 d PDU F 2
O19 O 0.1352(7) 0.5119(5) 0.8443(6) 0.020(3) Uiso 0.337(8) 1 d PD H 2
H250 H 0.0960(8) 0.5326(6) 0.8509(17) 0.06(9) Uiso 0.337(8) 1 d PD H 2
H251 H 0.123(3) 0.484(2) 0.863(6) 0.08(11) Uiso 0.337(8) 1 d PD H 2
Cl18 Cl 0.7597(6) 0.5892(4) 0.8403(5) 0.056(4) Uani 0.290(13) 1 d P A 2
Cl19 Cl 0.6570(9) 0.5822(5) 0.9226(6) 0.120(5) Uani 0.710(13) 1 d P A 1
Cl20 Cl 0.6467(8) 0.5194(5) 0.8151(6) 0.086(5) Uani 0.290(13) 1 d P A 2
C251 C 0.6684(19) 0.5740(12) 0.8479(14) 0.038(8) Uani 0.290(13) 1 d PU A 2
H252 H 0.6352 0.5972 0.8256 0.045 Uiso 0.290(13) 1 calc PR A 2
H255 H 0.208(10) 0.5760(15) 0.908(6) 0.030(9) Uiso 0.337(8) 1 d PDU H 2
H257 H 1.023(5) 0.6910(9) 0.620(4) 0.029(8) Uiso 0.81(2) 1 d PDU C 1
H259 H 0.976(5) 0.654(3) 0.641(5) 0.032(8) Uiso 0.81(2) 1 d PDU C 1
H258 H 0.417(4) 0.821(3) 0.889(3) 0.049(10) Uiso 0.91(3) 1 d PDU E 1

loop_
_atom_site_aniso_label
_atom_site_aniso_U_11
_atom_site_aniso_U_22
_atom_site_aniso_U_33
_atom_site_aniso_U_23
_atom_site_aniso_U_13
_atom_site_aniso_U_12
Cl1 0.0419(13) 0.0503(14) 0.0399(12) 0.0060(10) 0.0063(10) 0.0001(10)
Cl2 0.0444(14) 0.0472(14) 0.0614(15) 0.0113(12) -0.0062(12) -0.0079(11)
Cl3 0.0559(15) 0.0533(15) 0.0419(13) 0.0051(11) 0.0142(11) -0.0020(11)
Cl4 0.0412(14) 0.0559(16) 0.100(2) -0.0008(15) 0.0200(14) -0.0001(12)
Cl5 0.0322(13) 0.0784(19) 0.0764(19) -0.0213(15) -0.0015(12) -0.0073(12)
Cl6 0.049(7) 0.023(7) 0.041(8) 0.013(6) 0.014(6) 0.008(5)
Cl7 0.077(2) 0.111(3) 0.099(3) -0.036(2) -0.030(2) 0.023(2)
Cl8 0.078(2) 0.073(2) 0.217(5) -0.003(3) 0.076(3) -0.0021(19)
Cl9 0.178(5) 0.087(3) 0.070(2) -0.0140(19) -0.014(3) 0.044(3)
Cl10 0.091(3) 0.187(4) 0.0542(18) 0.009(2) -0.0043(18) -0.089(3)
S2 0.0218(10) 0.0619(15) 0.0221(10) 0.0022(9) -0.0107(8) -0.0030(9)
S1 0.0230(10) 0.0519(14) 0.0320(11) -0.0009(10) -0.0151(9) 0.0084(9)
Cl11 0.128(4) 0.109(3) 0.151(4) 0.016(3) 0.021(3) -0.002(3)
O4B 0.012(3) 0.048(3) 0.031(3) 0.011(2) 0.005(2) 0.006(2)
O1B 0.016(3) 0.052(4) 0.031(3) 0.001(3) 0.000(2) -0.002(2)
O2B 0.013(3) 0.052(4) 0.027(3) 0.002(3) 0.002(2) 0.003(2)
O3A 0.010(2) 0.052(3) 0.021(3) 0.012(2) 0.003(2) 0.002(2)
O3B 0.015(3) 0.045(3) 0.020(3) 0.006(2) 0.001(2) 0.001(2)
N6 0.029(4) 0.039(4) 0.012(3) -0.004(3) -0.010(3) 0.006(3)
O2A 0.017(3) 0.050(4) 0.035(3) -0.006(3) 0.003(2) 0.007(2)
O4A 0.013(3) 0.039(3) 0.036(3) 0.008(2) -0.002(2) 0.001(2)
O1A 0.019(3) 0.048(4) 0.033(3) -0.001(3) -0.003(2) 0.005(2)
Cl12 0.0157(18) 0.030(2) 0.072(3) -0.033(2) -0.0076(18) 0.0066(15)
Cl13 0.085(5) 0.056(3) 0.024(2) -0.006(2) 0.000(3) 0.017(3)
C108 0.018(4) 0.045(5) 0.006(3) -0.003(3) 0.003(3) -0.001(3)
Cl14 0.087(5) 0.277(13) 0.193(10) 0.169(10) 0.081(6) 0.081(7)
O5A 0.031(5) 0.042(5) 0.031(4) -0.001(3) -0.007(3) 0.002(3)
O5B 0.041(5) 0.050(4) 0.028(4) -0.005(3) -0.016(3) 0.001(3)
C109 0.010(3) 0.044(5) 0.016(3) 0.007(3) -0.007(3) 0.002(3)
N7 0.021(3) 0.039(4) 0.038(4) 0.005(3) 0.000(3) -0.003(3)
N8 0.045(4) 0.032(4) 0.031(4) 0.006(3) 0.003(3) 0.009(3)
C110 0.018(4) 0.030(4) 0.015(3) 0.000(3) -0.002(3) 0.000(3)
C111 0.009(3) 0.037(4) 0.011(3) -0.003(3) -0.005(3) 0.005(3)
C89 0.030(4) 0.035(4) 0.006(3) -0.002(3) 0.002(3) 0.001(3)
C112 0.013(3) 0.042(5) 0.011(3) -0.003(3) -0.005(3) 0.007(3)
C172 0.032(4) 0.042(4) 0.022(3) 0.002(3) -0.010(3) 0.006(3)
C90 0.022(4) 0.048(5) 0.018(4) 0.001(3) 0.004(3) 0.008(4)
C113 0.030(4) 0.030(4) 0.017(4) 0.002(3) -0.002(3) -0.002(3)
C114 0.016(4) 0.039(5) 0.027(4) 0.001(3) 0.006(3) -0.001(3)
C173 0.005(3) 0.061(6) 0.039(5) -0.008(4) 0.002(3) 0.008(3)
C91 0.030(4) 0.038(5) 0.009(3) -0.004(3) -0.008(3) -0.003(3)
C92 0.034(5) 0.038(5) 0.018(4) -0.001(3) 0.001(3) 0.002(4)
C115 0.013(4) 0.050(5) 0.023(4) -0.012(4) 0.001(3) 0.007(3)
C174 0.014(4) 0.044(5) 0.031(4) -0.002(4) 0.005(3) 0.000(3)
C116 0.019(4) 0.038(5) 0.016(3) 0.001(3) -0.002(3) 0.003(3)
C175 0.011(3) 0.040(4) 0.016(3) 0.005(3) 0.000(3) 0.004(3)
C117 0.023(4) 0.023(4) 0.016(3) 0.000(3) 0.000(3) -0.005(3)
C118 0.019(4) 0.030(4) 0.025(4) 0.003(3) -0.002(3) 0.001(3)
C77 0.012(3) 0.044(5) 0.027(4) -0.001(3) -0.003(3) -0.002(3)
C176 0.014(3) 0.050(5) 0.008(3) 0.005(3) -0.002(3) 0.002(3)
C119 0.015(4) 0.048(5) 0.011(3) -0.002(3) 0.002(3) 0.005(3)
C120 0.028(4) 0.033(4) 0.023(4) -0.002(3) -0.003(3) -0.005(3)
C177 0.018(4) 0.046(5) 0.012(3) 0.009(3) -0.007(3) 0.000(3)
C121 0.024(4) 0.034(4) 0.017(3) 0.001(3) 0.002(3) 0.005(3)
C178 0.014(4) 0.050(5) 0.015(3) 0.002(3) 0.005(3) -0.006(3)
C122 0.011(3) 0.039(4) 0.009(3) -0.002(3) 0.000(3) 0.003(3)
C123 0.020(4) 0.031(4) 0.018(4) 0.006(3) -0.001(3) 0.010(3)
C93 0.013(3) 0.037(5) 0.030(4) -0.003(3) 0.007(3) 0.009(3)
C179 0.021(4) 0.039(5) 0.014(3) -0.003(3) 0.004(3) -0.001(3)
C180 0.008(3) 0.041(4) 0.021(3) 0.004(3) 0.000(2) 0.003(3)
C124 0.036(5) 0.059(6) 0.035(5) -0.020(4) 0.027(4) -0.001(4)
C181 0.031(4) 0.047(5) 0.016(4) 0.007(3) 0.004(3) -0.011(4)
C125 0.029(4) 0.049(5) 0.021(4) 0.004(4) 0.008(3) -0.007(4)
C126 0.039(5) 0.036(5) 0.035(5) -0.014(4) 0.010(4) 0.000(4)
C127 0.023(4) 0.047(5) 0.024(4) 0.019(4) 0.000(3) 0.005(4)
C182 0.004(3) 0.061(6) 0.026(4) 0.001(4) 0.001(3) 0.004(3)
C128 0.030(4) 0.054(5) 0.017(4) 0.016(4) -0.008(3) -0.002(4)
C129 0.038(5) 0.029(4) 0.025(4) -0.015(3) -0.004(4) -0.013(4)
C130 0.038(5) 0.032(5) 0.027(4) -0.015(3) 0.003(4) -0.004(4)
C131 0.011(4) 0.034(4) 0.032(4) 0.007(3) -0.002(3) 0.002(3)
C132 0.033(5) 0.044(5) 0.018(4) -0.010(3) -0.009(3) -0.016(4)
C183 0.027(4) 0.036(5) 0.029(4) 0.007(3) -0.008(3) 0.011(3)
C133 0.014(4) 0.050(5) 0.025(4) -0.008(4) 0.008(3) -0.001(3)
C134 0.035(5) 0.031(4) 0.029(4) -0.008(3) -0.002(4) 0.002(4)
C135 0.024(4) 0.051(5) 0.028(4) -0.011(4) 0.015(3) 0.004(4)
C136 0.017(4) 0.063(6) 0.017(4) 0.013(4) -0.011(3) 0.006(4)
C184 0.020(4) 0.039(5) 0.031(4) 0.001(3) 0.009(3) 0.010(3)
C185 0.019(4) 0.039(5) 0.019(4) -0.002(3) 0.010(3) 0.000(3)
C186 0.011(3) 0.041(5) 0.031(4) -0.007(4) -0.004(3) -0.001(3)
C187 0.018(4) 0.039(5) 0.022(4) 0.001(3) 0.007(3) -0.005(3)
C188 0.027(4) 0.041(5) 0.020(4) 0.014(3) -0.006(3) 0.003(4)
C189 0.020(4) 0.039(5) 0.024(4) 0.005(3) -0.009(3) 0.004(3)
C137 0.037(4) 0.048(4) 0.017(3) -0.006(3) -0.004(3) -0.006(3)
C138 0.024(3) 0.046(4) 0.023(3) 0.002(3) -0.010(3) -0.003(3)
C190 0.005(3) 0.059(5) 0.026(4) -0.008(4) 0.006(3) -0.008(3)
C191 0.015(4) 0.048(5) 0.028(4) 0.009(4) -0.006(3) 0.010(3)
C139 0.049(6) 0.078(8) 0.014(4) -0.020(4) 0.002(4) 0.000(5)
C140 0.037(4) 0.045(4) 0.016(3) 0.005(3) -0.005(3) -0.007(3)
C192 0.013(4) 0.059(6) 0.042(5) -0.003(4) 0.009(3) 0.005(4)
C141 0.049(5) 0.046(5) 0.017(4) -0.017(4) 0.002(4) -0.014(4)
C142 0.033(4) 0.046(4) 0.017(3) -0.006(3) -0.005(3) -0.006(3)
C78 0.032(5) 0.038(5) 0.055(6) -0.003(4) 0.012(4) -0.002(4)
C193 0.016(4) 0.067(7) 0.058(6) -0.010(5) 0.022(4) 0.009(4)
C194 0.037(5) 0.036(5) 0.021(4) 0.007(3) -0.007(3) 0.004(4)
C103 0.062(6) 0.036(5) 0.033(5) 0.007(4) -0.005(4) -0.004(4)
C143 0.039(5) 0.050(5) 0.013(4) 0.005(3) 0.005(3) -0.008(4)
C195 0.016(4) 0.056(6) 0.048(5) 0.001(4) -0.005(4) 0.013(4)
C196 0.036(5) 0.032(5) 0.038(5) 0.004(4) -0.005(4) 0.009(4)
C94 0.028(4) 0.062(6) 0.026(4) -0.008(4) -0.002(3) 0.009(4)
C144 0.027(4) 0.049(5) 0.032(4) -0.014(4) 0.010(4) 0.006(4)
C79 0.026(4) 0.037(5) 0.044(5) 0.005(4) 0.009(4) 0.009(4)
C197 0.018(4) 0.055(5) 0.022(4) 0.009(4) 0.003(3) -0.005(4)
C145 0.052(6) 0.055(6) 0.009(4) -0.013(4) 0.003(4) -0.010(5)
C198 0.041(5) 0.056(6) 0.016(4) 0.016(4) -0.001(4) -0.005(4)
C146 0.032(5) 0.045(5) 0.031(4) -0.020(4) -0.002(4) -0.008(4)
C147 0.017(4) 0.043(5) 0.021(4) -0.001(3) -0.007(3) -0.010(3)
C148 0.044(5) 0.055(6) 0.031(5) -0.023(4) 0.013(4) 0.006(4)
C199 0.011(4) 0.046(5) 0.050(5) 0.006(4) -0.013(4) 0.010(3)
C149 0.019(4) 0.053(5) 0.023(4) 0.013(4) -0.008(3) 0.006(4)
C80 0.030(5) 0.044(5) 0.048(5) -0.008(4) -0.001(4) 0.001(4)
C150 0.037(5) 0.062(6) 0.022(4) -0.005(4) 0.016(4) -0.005(4)
C200 0.028(4) 0.045(5) 0.030(4) 0.007(4) -0.015(4) 0.007(4)
C201 0.046(6) 0.076(8) 0.051(6) -0.009(6) 0.034(5) 0.002(5)
C202 0.054(6) 0.051(6) 0.019(4) -0.004(4) -0.005(4) 0.002(5)
C203 0.056(6) 0.082(8) 0.008(4) -0.005(4) 0.010(4) -0.001(5)
C204 0.048(6) 0.065(7) 0.041(5) -0.021(5) 0.022(5) 0.011(5)
C205 0.048(6) 0.058(6) 0.038(5) -0.026(5) 0.002(4) 0.009(5)
C81 0.049(6) 0.049(6) 0.062(7) 0.020(5) 0.002(5) -0.009(5)
C86 0.032(5) 0.055(6) 0.036(5) -0.002(4) 0.012(4) 0.003(4)
C206 0.035(5) 0.046(6) 0.071(7) -0.014(5) 0.006(5) 0.022(4)
C207 0.055(6) 0.055(6) 0.034(5) -0.015(5) 0.013(4) 0.007(5)
C208 0.035(5) 0.037(5) 0.052(6) -0.016(4) -0.005(4) 0.005(4)
C95 0.071(7) 0.033(5) 0.034(5) -0.001(4) 0.002(5) -0.012(5)
Cl15 0.32(2) 0.283(18) 0.079(5) -0.060(7) -0.010(8) 0.218(19)
C209 0.047(6) 0.087(8) 0.018(4) 0.010(5) 0.020(4) -0.008(5)
C210 0.034(5) 0.080(8) 0.042(5) -0.022(5) 0.029(4) 0.000(5)
C211 0.072(7) 0.073(7) 0.005(4) -0.007(4) 0.007(4) -0.006(6)
C212 0.050(6) 0.038(5) 0.030(4) -0.012(4) 0.002(4) 0.000(4)
C96 0.049(6) 0.032(5) 0.060(6) -0.009(4) -0.008(5) -0.009(4)
C151 0.046(6) 0.067(7) 0.032(5) -0.026(5) 0.018(4) -0.019(5)
C213 0.027(4) 0.049(6) 0.044(5) -0.007(4) -0.004(4) 0.016(4)
C214 0.055(6) 0.072(7) 0.024(4) -0.006(4) 0.018(4) -0.017(5)
C215 0.051(6) 0.061(6) 0.025(4) -0.014(4) 0.008(4) 0.001(5)
C216 0.028(4) 0.038(5) 0.037(5) -0.004(4) -0.014(4) 0.005(4)
C152 0.040(5) 0.081(7) 0.017(4) -0.013(4) 0.018(4) -0.007(5)
C217 0.034(5) 0.033(5) 0.048(5) 0.001(4) -0.010(4) 0.018(4)
C97 0.078(11) 0.151(16) 0.142(15) 0.075(13) 0.049(11) 0.026(10)
C104 0.064(10) 0.128(16) 0.44(4) 0.16(2) 0.065(18) -0.012(10)
C98 0.21(2) 0.059(9) 0.075(10) 0.008(7) -0.003(12) -0.012(11)
C87 0.056(8) 0.112(11) 0.067(8) 0.008(8) 0.004(6) 0.005(7)
C105 0.116(7) 0.109(7) 0.115(7) 0.015(5) 0.005(5) -0.013(5)
C106 0.47(5) 0.082(12) 0.093(13) -0.053(11) 0.08(2) -0.13(2)
C82 0.124(8) 0.131(8) 0.126(8) 0.024(5) 0.013(5) 0.009(5)
C83 0.50(5) 0.100(14) 0.21(2) -0.078(15) 0.25(3) -0.18(2)
C252 0.132(15) 0.089(11) 0.176(17) 0.086(11) 0.096(13) 0.076(11)
Cl16 0.076(8) 0.65(4) 0.113(11) 0.168(19) 0.027(7) 0.105(18)
Cl17 0.122(10) 0.141(10) 0.43(3) 0.077(13) 0.137(14) 0.043(8)
C153 0.012(3) 0.038(4) 0.014(3) 0.003(3) -0.001(3) 0.000(3)
C154 0.026(4) 0.036(4) 0.004(3) 0.003(3) 0.004(3) 0.002(3)
C155 0.015(4) 0.040(5) 0.016(3) 0.003(3) 0.001(3) 0.002(3)
C156 0.016(3) 0.031(4) 0.012(3) -0.002(3) -0.001(3) 0.004(3)
C157 0.018(4) 0.033(4) 0.015(3) -0.005(3) -0.001(3) 0.006(3)
C218 0.016(4) 0.053(5) 0.012(3) 0.007(3) 0.003(3) 0.002(3)
C219 0.008(3) 0.045(5) 0.014(3) 0.005(3) 0.003(3) 0.003(3)
C158 0.010(3) 0.046(5) 0.028(4) -0.004(4) 0.004(3) 0.008(3)
C159 0.023(4) 0.044(5) 0.009(3) 0.003(3) 0.000(3) -0.001(3)
C160 0.018(4) 0.042(5) 0.019(4) 0.000(3) 0.000(3) 0.002(3)
C99 0.038(5) 0.045(5) 0.011(3) -0.003(3) -0.013(3) 0.003(4)
C220 0.014(4) 0.038(5) 0.026(4) 0.004(3) -0.001(3) 0.002(3)
C161 0.031(4) 0.035(5) 0.026(4) -0.006(3) -0.004(3) 0.015(4)
C221 0.016(4) 0.036(5) 0.029(4) 0.008(3) -0.004(3) -0.002(3)
C222 0.022(4) 0.040(5) 0.028(4) 0.000(4) -0.007(3) -0.005(4)
C84 0.015(4) 0.047(5) 0.030(4) -0.004(4) 0.004(3) -0.003(3)
C162 0.017(4) 0.041(5) 0.025(4) 0.002(3) 0.000(3) -0.002(3)
C100 0.026(4) 0.043(5) 0.017(4) -0.006(3) -0.007(3) -0.001(4)
C163 0.019(4) 0.045(5) 0.016(4) 0.007(3) 0.000(3) -0.003(3)
C223 0.019(4) 0.045(5) 0.029(4) 0.002(4) -0.007(3) 0.006(3)
C224 0.026(4) 0.041(5) 0.023(4) -0.005(3) -0.012(3) 0.000(4)
C164 0.028(4) 0.028(4) 0.035(4) -0.010(3) 0.005(3) 0.002(3)
C165 0.031(4) 0.045(5) 0.016(4) 0.009(3) -0.002(3) -0.006(4)
C225 0.049(4) 0.053(4) 0.022(3) 0.002(3) -0.002(3) 0.000(3)
C166 0.032(5) 0.060(6) 0.013(4) 0.012(4) -0.008(3) 0.000(4)
C226 0.027(4) 0.031(5) 0.040(5) -0.001(4) -0.003(4) 0.004(3)
C167 0.023(4) 0.063(6) 0.023(4) 0.006(4) 0.014(3) -0.011(4)
C227 0.024(4) 0.059(6) 0.031(4) -0.009(4) 0.015(4) -0.015(4)
C168 0.031(3) 0.040(4) 0.022(3) -0.011(3) -0.005(3) -0.010(3)
C228 0.056(6) 0.047(5) 0.016(4) 0.006(4) 0.008(4) -0.002(4)
C169 0.022(4) 0.071(7) 0.025(4) -0.016(4) 0.008(3) 0.004(4)
C170 0.058(6) 0.056(6) 0.018(4) -0.021(4) 0.008(4) -0.004(5)
C171 0.038(5) 0.076(7) 0.006(3) 0.007(4) 0.002(3) -0.006(5)
C229 0.038(5) 0.057(6) 0.021(4) -0.014(4) -0.008(4) 0.005(4)
C230 0.028(4) 0.051(5) 0.020(4) -0.004(4) -0.013(3) 0.005(4)
C231 0.030(5) 0.068(6) 0.032(5) 0.008(4) 0.021(4) -0.010(4)
C232 0.036(5) 0.039(5) 0.029(4) -0.009(4) -0.010(4) 0.004(4)
C233 0.045(5) 0.048(5) 0.023(4) 0.008(4) -0.007(4) 0.004(4)
C234 0.028(5) 0.049(6) 0.060(6) -0.011(5) 0.002(4) 0.021(4)
C101 0.088(9) 0.041(6) 0.040(6) 0.004(4) 0.003(5) 0.004(5)
C235 0.023(5) 0.077(8) 0.066(7) -0.027(6) 0.015(5) 0.005(5)
C102 0.111(11) 0.034(6) 0.058(7) 0.009(5) 0.018(7) -0.029(6)
C85 0.079(9) 0.095(9) 0.051(6) 0.035(6) 0.031(6) 0.011(7)
C88 0.055(7) 0.072(8) 0.057(7) 0.012(6) -0.009(5) 0.012(6)
C64 0.31(5) 0.078(17) 0.052(14) 0.000(12) -0.04(2) 0.10(3)
O6B 0.042(9) 0.042(9) 0.041(9) 0.009(7) 0.007(7) 0.010(7)
O6A 0.029(9) 0.031(9) 0.029(9) 0.006(7) 0.006(7) 0.005(7)
Cl18 0.055(6) 0.073(8) 0.044(7) -0.001(5) 0.017(5) -0.010(5)
Cl19 0.156(11) 0.116(9) 0.099(9) 0.029(7) 0.065(7) 0.043(7)
Cl20 0.077(9) 0.119(11) 0.063(8) -0.034(7) 0.017(6) -0.020(8)
C251 0.039(9) 0.039(9) 0.036(9) 0.003(5) 0.007(5) 0.002(5)

loop_
_atom_type_symbol
_atom_type_description
_atom_type_scat_dispersion_real
_atom_type_scat_dispersion_imag
_atom_type_scat_source
C C 0.0033 0.0016 'International Tables Vol C Tables 4.2.6.8 and 6.1.1.4'
H H 0.0000 0.0000 'International Tables Vol C Tables 4.2.6.8 and 6.1.1.4'
N N 0.0061 0.0033 'International Tables Vol C Tables 4.2.6.8 and 6.1.1.4'
O O 0.0106 0.0060 'International Tables Vol C Tables 4.2.6.8 and 6.1.1.4'
S S 0.1246 0.1234 'International Tables Vol C Tables 4.2.6.8 and 6.1.1.4'
Cl Cl 0.1484 0.1585 'International Tables Vol C Tables 4.2.6.8 and 6.1.1.4'

loop_
_geom_angle_atom_site_label_1
_geom_angle_atom_site_label_2
_geom_angle_atom_site_label_3
_geom_angle
C147 S2 C138 95.1(4)
C223 S1 C230 93.6(4)
C149 O1B H7 109.5
C160 O2B H8 109.5
C185 O3A H9 109.5
C116 O3B H10 109.5
C89 N6 C92 118.7(7)
C184 O2A H11 109.5
C200 O1A H12 109.5
C119 C108 C156 126.2(6)
C119 C108 H19 116.9
C156 C108 H19 116.9
H259 O5A H84 41(10)
H259 O5A H257 104(3)
H84 O5A H257 125(10)
H259 O5A H259 0(10)
H84 O5A H259 41(10)
H257 O5A H259 104(3)
H258 O5B H256 102(3)
H258 O5B H85 101(10)
H256 O5B H85 127(10)
H258 O5B H86 129(10)
H256 O5B H86 41(10)
H85 O5B H86 88(10)
H258 O5B H258 0(8)
H256 O5B H258 102(3)
H85 O5B H258 101(10)
H86 O5B H258 129(10)
C161 C109 C112 117.9(7)
C161 C109 C123 119.7(7)
C112 C109 C123 116.3(6)
C79 N7 C77 119.0(7)
C93 N8 C95 118.4(7)
C122 C110 C153 117.1(6)
C122 C110 C117 119.1(6)
C153 C110 C117 118.7(6)
C153 C111 C112 119.6(6)
C153 C111 C156 122.2(6)
C112 C111 C156 116.9(6)
N6 C89 C91 122.9(7)
N6 C89 C156 115.8(6)
C91 C89 C156 121.3(7)
C157 C112 C111 117.9(7)
C157 C112 C109 119.3(6)
C111 C112 C109 119.5(7)
C230 C172 C233 118.9(8)
C230 C172 C200 133.2(8)
C233 C172 C200 104.4(7)
C93 C90 C94 117.2(8)
C93 C90 H20 121.4
C94 C90 H20 121.4
C120 C113 C159 123.4(7)
C120 C113 C162 120.7(7)
C159 C113 C162 111.3(7)
C125 C114 C133 121.8(7)
C125 C114 C122 118.4(7)
C133 C114 C122 107.4(7)
C195 C173 C192 121.5(8)
C195 C173 C182 118.8(8)
C192 C173 C182 106.5(8)
C100 C91 C89 118.8(8)
C100 C91 H21 120.6
C89 C91 H21 120.6
N6 C92 C99 121.5(8)
N6 C92 C103 115.8(7)
C99 C92 C103 122.5(7)
C158 C115 C133 121.9(7)
C158 C115 C157 118.3(7)
C133 C115 C157 107.4(7)
C178 C174 C175 123.2(7)
C178 C174 H22 118.4
C175 C174 H22 118.4
O3B C116 C159 110.0(6)
O3B C116 C160 107.9(5)
C159 C116 C160 105.4(6)
O3B C116 H1 111.1
C159 C116 H1 111.1
C160 C116 H1 111.1
C219 C175 C174 112.2(6)
C219 C175 C77 109.3(6)
C174 C175 C77 109.0(6)
C219 C175 C221 109.3(6)
C174 C175 C221 111.6(6)
C77 C175 C221 105.2(6)
C163 C117 C110 117.6(7)
C163 C117 C118 119.4(6)
C110 C117 C118 117.3(6)
C127 C118 C117 119.1(7)
C127 C118 C131 124.6(7)
C117 C118 C131 116.2(6)
N7 C77 C84 122.0(7)
N7 C77 C175 115.7(6)
C84 C77 C175 122.3(7)
C219 C176 C180 120.3(6)
C219 C176 C218 120.7(7)
C180 C176 C218 117.6(7)
C108 C119 C155 123.0(7)
C108 C119 H23 118.5
C155 C119 H23 118.5
C113 C120 C129 121.3(7)
C113 C120 C121 118.4(7)
C129 C120 C121 108.4(7)
C179 C177 C189 118.3(7)
C179 C177 C218 125.3(7)
C189 C177 C218 115.6(6)
C123 C121 C120 119.3(7)
C123 C121 C134 125.4(7)
C120 C121 C134 105.9(6)
C174 C178 C218 125.6(7)
C174 C178 H24 117.2
C218 C178 H24 117.2
C110 C122 C157 119.2(6)
C110 C122 C114 122.6(6)
C157 C122 C114 108.9(6)
C121 C123 C154 118.8(7)
C121 C123 C109 115.0(7)
C154 C123 C109 121.2(7)
C74 C72 N9 116.6(9)
C74 C72 N10 122.5(10)
N9 C72 N10 43.1(9)
C74 C72 C218 122.2(8)
N9 C72 C218 120.2(8)
N10 C72 C218 106.1(9)
N8 C93 C90 124.3(8)
N8 C93 C155 114.3(7)
C90 C93 C155 121.4(7)
C177 C179 C220 119.0(7)
C177 C179 C185 132.4(7)
C220 C179 C185 105.4(6)
C182 C180 C191 120.0(7)
C182 C180 C176 116.2(7)
C191 C180 C176 120.2(6)
C135 C124 C151 120.6(9)
C135 C124 C152 108.0(8)
C151 C124 C152 118.9(9)
C197 C181 C187 117.6(8)
C197 C181 C188 119.5(7)
C187 C181 C188 117.0(6)
C114 C125 C167 119.8(8)
C114 C125 C163 119.5(7)
C167 C125 C163 108.3(7)
C148 C126 C144 121.6(9)
C148 C126 C164 118.0(8)
C144 C126 C164 107.7(7)
C118 C127 C128 120.1(7)
C118 C127 C149 133.3(7)
C128 C127 C149 102.6(7)
C190 C182 C180 121.0(7)
C190 C182 C173 108.5(7)
C180 C182 C173 120.7(8)
C166 C128 C165 119.8(8)
C166 C128 C127 111.6(7)
C165 C128 C127 120.3(7)
C130 C129 C132 123.4(8)
C130 C129 C120 108.1(7)
C132 C129 C120 118.1(7)
C146 C130 C129 121.4(8)
C146 C130 C134 117.8(8)
C129 C130 C134 108.5(7)
O4B C131 C118 120.8(7)
O4B C131 C155 121.7(7)
C118 C131 C155 117.3(6)
C129 C132 C147 115.9(7)
C129 C132 C168 116.3(8)
C147 C132 C168 124.1(8)
C222 C183 C196 108.0(7)
C222 C183 C189 120.0(7)
C196 C183 C189 121.9(8)
C169 C133 C114 119.7(8)
C169 C133 C115 118.0(8)
C114 C133 C115 109.2(6)
C164 C134 C121 119.0(7)
C164 C134 C130 120.8(8)
C121 C134 C130 107.2(7)
C169 C135 C124 109.5(8)
C169 C135 C144 120.7(7)
C124 C135 C144 118.0(8)
C138 C136 C166 119.6(8)
C138 C136 C149 132.5(8)
C166 C136 C149 104.7(7)
O2A C184 C186 118.9(6)
O2A C184 C185 113.3(6)
C186 C184 C185 102.4(6)
O2A C184 H2 107.2
C186 C184 H2 107.2
C185 C184 H2 107.2
O3A C185 C179 109.8(6)
O3A C185 C184 107.8(6)
C179 C185 C184 103.9(6)
O3A C185 H3 111.7
C179 C185 H3 111.7
C184 C185 H3 111.7
C223 C186 C220 117.1(7)
C223 C186 C184 136.9(7)
C220 C186 C184 104.4(6)
C190 C187 C181 120.6(7)
C190 C187 C219 116.5(7)
C181 C187 C219 118.8(7)
C194 C188 C181 118.1(7)
C194 C188 C221 124.6(7)
C181 C188 C221 117.1(6)
C183 C189 C191 117.1(7)
C183 C189 C177 118.8(7)
C191 C189 C177 120.4(7)
C140 C137 C142 120.9(8)
C140 C137 C139 107.0(8)
C142 C137 C139 121.7(8)
C136 C138 C142 120.2(8)
C136 C138 S2 123.8(7)
C142 C138 S2 115.5(6)
C187 C190 C182 120.2(7)
C187 C190 C227 122.2(8)
C182 C190 C227 107.2(7)
C199 C191 C180 118.6(7)
C199 C191 C189 117.7(8)
C180 C191 C189 115.8(7)
C170 C139 C145 122.1(9)
C170 C139 C137 118.6(9)
C145 C139 C137 108.7(9)
C166 C140 C137 119.2(8)
C166 C140 C171 118.1(8)
C137 C140 C171 109.2(8)
C227 C192 C193 120.4(8)
C227 C192 C173 108.3(7)
C193 C192 C173 120.1(9)
C168 C141 C146 123.0(7)
C168 C141 C170 122.5(9)
C146 C141 C170 105.6(8)
C137 C142 C168 119.8(8)
C137 C142 C138 115.7(8)
C168 C142 C138 120.9(7)
C80 C78 C79 118.7(8)
C80 C78 H25 120.6
C79 C78 H25 120.6
C192 C193 C210 118.9(9)
C192 C193 C235 118.1(9)
C210 C193 C235 108.8(9)
C188 C194 C198 118.1(8)
C188 C194 C200 132.9(7)
C198 C194 C200 106.1(7)
C104 C103 C105 111.5(15)
C104 C103 C92 111.4(9)
C105 C103 C92 110.5(10)
C104 C103 C106 104.4(17)
C105 C103 C106 111.0(14)
C92 C103 C106 107.9(10)
C171 C143 C167 120.0(9)
C171 C143 C165 119.2(8)
C167 C143 C165 107.7(7)
C173 C195 C213 119.2(9)
C173 C195 C199 120.9(8)
C213 C195 C199 108.1(8)
C217 C196 C183 121.2(8)
C217 C196 C216 120.8(8)
C183 C196 C216 106.3(7)
C96 C94 C90 119.2(8)
C96 C94 H26 120.4
C90 C94 H26 120.4
C126 C144 C135 120.2(8)
C126 C144 C158 109.2(7)
C135 C144 C158 117.9(8)
N7 C79 C78 122.0(8)
N7 C79 C81 115.8(8)
C78 C79 C81 122.1(8)
C181 C197 C231 122.3(7)
C181 C197 C228 120.9(7)
C231 C197 C228 104.8(7)
C139 C145 C152 120.0(9)
C139 C145 C171 108.4(9)
C152 C145 C171 119.5(8)
C228 C198 C194 125.1(8)
C228 C198 C233 118.3(9)
C194 C198 C233 108.3(8)
C130 C146 C148 121.4(8)
C130 C146 C141 117.3(8)
C148 C146 C141 109.4(8)
C162 C147 C132 122.5(7)
C162 C147 S2 119.6(6)
C132 C147 S2 116.5(6)
C126 C148 C151 120.1(9)
C126 C148 C146 120.5(8)
C151 C148 C146 107.5(8)
C191 C199 C217 123.4(8)
C191 C199 C195 120.8(8)
C217 C199 C195 107.4(8)
O1B C149 C136 116.8(7)
O1B C149 C127 118.6(6)
C136 C149 C127 100.2(6)
O1B C149 H4 106.8
C136 C149 H4 106.8
C127 C149 H4 106.8
C78 C80 C84 119.1(9)
C78 C80 H27 120.4
C84 C80 H27 120.4
C167 C150 C152 120.2(9)
C167 C150 C169 121.0(7)
C152 C150 C169 105.6(8)
O1A C200 C194 119.9(6)
O1A C200 C172 116.4(7)
C194 C200 C172 100.0(7)
O1A C200 H5 106.5
C194 C200 H5 106.5
C172 C200 H5 106.5
C203 C201 C204 119.8(10)
C203 C201 C210 120.5(10)
C204 C201 C210 106.9(10)
C229 C202 C215 122.9(9)
C229 C202 C225 119.4(8)
C215 C202 C225 106.3(9)
C201 C203 C215 120.2(10)
C201 C203 C211 120.3(10)
C215 C203 C211 107.2(9)
C205 C204 C235 119.5(10)
C205 C204 C201 119.5(10)
C235 C204 C201 108.5(10)
C204 C205 C206 120.2(9)
C204 C205 C207 120.1(10)
C206 C205 C207 108.3(9)
C82 C81 C83 102.6(18)
C82 C81 C85 113.4(12)
C83 C81 C85 110.2(14)
C82 C81 C79 109.1(11)
C83 C81 C79 113.4(12)
C85 C81 C79 108.2(8)
Cl2 C86 Cl1 111.7(5)
Cl2 C86 Cl3 109.2(5)
Cl1 C86 Cl3 110.0(5)
Cl2 C86 H13 108.7
Cl1 C86 H13 108.7
Cl3 C86 H13 108.7
C234 C206 C205 120.3(10)
C234 C206 C208 118.5(9)
C205 C206 C208 107.2(9)
C215 C207 C212 120.5(9)
C215 C207 C205 119.4(10)
C212 C207 C205 108.9(9)
C216 C208 C206 120.8(8)
C216 C208 C212 118.7(8)
C206 C208 C212 108.9(9)
N8 C95 C96 120.1(8)
N8 C95 C102 114.6(8)
C96 C95 C102 125.3(9)
C228 C209 C211 119.3(9)
C228 C209 C214 109.9(8)
C211 C209 C214 116.8(10)
C214 C210 C193 120.3(9)
C214 C210 C201 119.6(10)
C193 C210 C201 108.2(10)
C75 C73 C74 123.7(11)
C75 C73 C243 32.7(13)
C74 C73 C243 113.8(15)
C75 C73 H231 118.2
C74 C73 H231 118.2
C243 C73 H231 117.7
C209 C211 C225 118.5(9)
C209 C211 C203 120.7(10)
C225 C211 C203 108.0(9)
C232 C212 C207 121.2(9)
C232 C212 C208 122.5(8)
C207 C212 C208 106.4(8)
C94 C96 C95 120.7(8)
C94 C96 H28 119.6
C95 C96 H28 119.6
C148 C151 C124 119.3(9)
C148 C151 C170 108.7(8)
C124 C151 C170 119.8(10)
C235 C213 C234 119.7(9)
C235 C213 C195 120.5(9)
C234 C213 C195 107.7(8)
C210 C214 C209 122.0(9)
C210 C214 C231 121.6(9)
C209 C214 C231 103.8(9)
C207 C215 C202 118.9(9)
C207 C215 C203 121.0(10)
C202 C215 C203 109.6(9)
C208 C216 C226 120.8(8)
C208 C216 C196 119.3(8)
C226 C216 C196 108.0(7)
C145 C152 C124 119.5(9)
C145 C152 C150 119.1(9)
C124 C152 C150 108.3(8)
C196 C217 C199 118.4(8)
C196 C217 C234 119.8(8)
C199 C217 C234 108.2(9)
C102 C97 H32 109.5
C102 C97 H33 109.5
H32 C97 H33 109.5
C102 C97 H34 109.5
H32 C97 H34 109.5
H33 C97 H34 109.5
C103 C104 H35 109.5
C103 C104 H36 109.5
H35 C104 H36 109.5
C103 C104 H37 109.5
H35 C104 H37 109.5
H36 C104 H37 109.5
C102 C98 H38 109.5
C102 C98 H39 109.5
H38 C98 H39 109.5
C102 C98 H40 109.5
H38 C98 H40 109.5
H39 C98 H40 109.5
Cl17 C87 Cl12 61.7(8)
Cl17 C87 Cl16 117.2(11)
Cl12 C87 Cl16 83.0(12)
Cl17 C87 Cl4 128.4(11)
Cl12 C87 Cl4 110.3(8)
Cl16 C87 Cl4 111.5(9)
Cl17 C87 Cl13 118.5(12)
Cl12 C87 Cl13 113.3(8)
Cl16 C87 Cl13 33.6(11)
Cl4 C87 Cl13 111.2(8)
Cl17 C87 H14 46.0
Cl12 C87 H14 107.2
Cl16 C87 H14 133.2
Cl4 C87 H14 107.2
Cl13 C87 H14 107.2
Cl17 C87 H15 95.6
Cl12 C87 H15 152.7
Cl16 C87 H15 95.6
Cl4 C87 H15 95.6
Cl13 C87 H15 62.0
H14 C87 H15 54.8
C103 C105 H41 109.5
C103 C105 H42 109.5
H41 C105 H42 109.5
C103 C105 H43 109.5
H41 C105 H43 109.5
H42 C105 H43 109.5
C103 C106 H44 109.5
C103 C106 H45 109.5
H44 C106 H45 109.5
C103 C106 H46 109.5
H44 C106 H46 109.5
H45 C106 H46 109.5
C81 C82 H47 109.5
C81 C82 H48 109.5
H47 C82 H48 109.5
C81 C82 H49 109.5
H47 C82 H49 109.5
H48 C82 H49 109.5
C81 C83 H50 109.5
C81 C83 H51 109.5
H50 C83 H51 109.5
C81 C83 H52 109.5
H50 C83 H52 109.5
H51 C83 H52 109.5
Cl9 C252 Cl11 121.0(9)
Cl9 C252 Cl7 104.1(9)
Cl11 C252 Cl7 97.2(10)
Cl9 C252 H16 111.0
Cl11 C252 H16 111.0
Cl7 C252 H16 111.0
C111 C153 C110 120.3(6)
C111 C153 C155 123.8(6)
C110 C153 C155 115.5(6)
C159 C154 C123 120.7(7)
C159 C154 C156 125.0(7)
C123 C154 C156 113.6(6)
C153 C155 C119 112.4(6)
C153 C155 C93 109.0(6)
C119 C155 C93 109.2(6)
C153 C155 C131 110.0(6)
C119 C155 C131 112.3(6)
C93 C155 C131 103.5(6)
C108 C156 C111 110.3(6)
C108 C156 C89 108.7(5)
C111 C156 C89 109.7(6)
C108 C156 C154 116.5(6)
C111 C156 C154 104.1(5)
C89 C156 C154 107.3(6)
C112 C157 C122 119.9(6)
C112 C157 C115 122.2(7)
C122 C157 C115 107.2(6)
C178 C218 C176 112.9(7)
C178 C218 C177 115.5(6)
C176 C218 C177 103.5(6)
C178 C218 C72 108.6(6)
C176 C218 C72 108.2(6)
C177 C218 C72 107.8(6)
C176 C219 C187 119.5(7)
C176 C219 C175 124.0(6)
C187 C219 C175 116.2(6)
C115 C158 C161 120.0(7)
C115 C158 C144 120.5(8)
C161 C158 C144 109.0(7)
C154 C159 C113 117.9(7)
C154 C159 C116 134.2(7)
C113 C159 C116 104.7(6)
O2B C160 C162 118.2(6)
O2B C160 C116 114.2(6)
C162 C160 C116 101.0(6)
O2B C160 H6 107.6
C162 C160 H6 107.6
C116 C160 H6 107.6
C100 C99 C92 119.0(7)
C100 C99 H29 120.5
C92 C99 H29 120.5
C222 C220 C186 121.0(7)
C222 C220 C179 122.9(7)
C186 C220 C179 111.4(7)
C109 C161 C158 122.2(7)
C109 C161 C164 122.0(8)
C158 C161 C164 104.9(7)
O4A C221 C188 122.6(7)
O4A C221 C175 120.2(7)
C188 C221 C175 117.2(6)
C220 C222 C226 120.1(7)
C220 C222 C183 119.1(7)
C226 C222 C183 109.3(7)
C80 C84 C77 119.0(8)
C80 C84 H30 120.5
C77 C84 H30 120.5
C147 C162 C113 116.5(7)
C147 C162 C160 137.3(7)
C113 C162 C160 104.8(6)
C99 C100 C91 118.8(7)
C99 C100 H31 120.6
C91 C100 H31 120.6
C117 C163 C165 120.1(7)
C117 C163 C125 122.5(7)
C165 C163 C125 106.5(7)
C186 C223 C224 120.9(7)
C186 C223 S1 119.0(6)
C224 C223 S1 119.1(6)
C226 C224 C223 116.7(7)
C226 C224 C232 117.7(7)
C223 C224 C232 122.0(7)
C134 C164 C126 121.1(7)
C134 C164 C161 118.1(7)
C126 C164 C161 108.8(7)
C128 C165 C163 119.5(7)
C128 C165 C143 120.1(8)
C163 C165 C143 109.9(7)
C233 C225 C211 120.9(9)
C233 C225 C202 117.4(8)
C211 C225 C202 108.7(9)
C128 C166 C140 122.3(8)
C128 C166 C136 110.4(7)
C140 C166 C136 120.3(8)
C222 C226 C224 118.6(7)
C222 C226 C216 107.1(7)
C224 C226 C216 121.7(8)
C150 C167 C143 121.2(8)
C150 C167 C125 120.4(8)
C143 C167 C125 107.6(7)
C231 C227 C192 121.6(8)
C231 C227 C190 116.8(8)
C192 C227 C190 109.3(8)
C141 C168 C142 116.9(8)
C141 C168 C132 118.1(8)
C142 C168 C132 118.5(7)
C198 C228 C209 123.7(9)
C198 C228 C197 116.7(7)
C209 C228 C197 110.7(8)
C135 C169 C133 121.0(8)
C135 C169 C150 108.6(7)
C133 C169 C150 117.3(8)
C139 C170 C151 119.6(9)
C139 C170 C141 120.4(9)
C151 C170 C141 108.3(8)
C143 C171 C140 120.3(8)
C143 C171 C145 119.9(8)
C140 C171 C145 106.6(8)
C202 C229 C232 118.1(8)
C202 C229 C230 118.7(9)
C232 C229 C230 120.5(8)
C172 C230 C229 119.4(8)
C172 C230 S1 123.0(7)
C229 C230 S1 117.2(7)
C73 C74 C72 119.2(9)
C73 C74 H61 120.4
C72 C74 H61 120.4
C227 C231 C197 120.3(7)
C227 C231 C214 117.1(9)
C197 C231 C214 110.8(8)
C212 C232 C229 118.2(8)
C212 C232 C224 117.7(7)
C229 C232 C224 117.9(7)
C225 C233 C172 122.2(9)
C225 C233 C198 119.1(9)
C172 C233 C198 110.8(7)
C206 C234 C213 120.0(10)
C206 C234 C217 120.4(9)
C213 C234 C217 108.2(8)
C102 C101 H53 109.5
C102 C101 H54 109.5
H53 C101 H54 109.5
C102 C101 H55 109.5
H53 C101 H55 109.5
H54 C101 H55 109.5
C213 C235 C193 120.5(9)
C213 C235 C204 120.0(9)
C193 C235 C204 107.6(10)
C73 C75 C76 118.4(12)
C73 C75 H62 120.8
C76 C75 H62 120.8
C101 C102 C98 112.1(12)
C101 C102 C95 113.0(9)
C98 C102 C95 109.2(10)
C101 C102 C97 109.4(12)
C98 C102 C97 105.2(12)
C95 C102 C97 107.7(11)
C81 C85 H56 109.5
C81 C85 H57 109.5
H56 C85 H57 109.5
C81 C85 H58 109.5
H56 C85 H58 109.5
H57 C85 H58 109.5
Cl8 C88 Cl10 117.2(7)
Cl8 C88 Cl5 111.3(7)
Cl10 C88 Cl5 105.9(6)
Cl8 C88 H18 107.3
Cl10 C88 H18 107.3
Cl5 C88 H18 107.3
C75 C76 N9 120.5(13)
C75 C76 C244 124.5(14)
N9 C76 C244 114.2(13)
C244 C237 H64 109.5
C244 C237 H65 109.5
H64 C237 H65 109.5
C244 C237 H66 109.5
H64 C237 H66 109.5
H65 C237 H66 109.5
Cl14 C64 Cl15 121(2)
Cl14 C64 Cl19 108.2(13)
Cl15 C64 Cl19 101(2)
Cl14 C64 H253 108.5
Cl15 C64 H253 108.5
Cl19 C64 H253 108.5
H86 O6B H256 24(10)
H86 O6B H85 103.8(16)
H256 O6B H85 106(10)
H86 O6B H86 0(10)
H256 O6B H86 24(10)
H85 O6B H86 103.8(16)
H254 O6A H254 0(10)
H254 O6A H84 103.8(16)
H254 O6A H84 103.8(16)
H254 O6A H257 123(10)
H254 O6A H257 123(10)
H84 O6A H257 107(10)
H254 O6A H259 89(10)
H254 O6A H259 89(10)
H84 O6A H259 39(10)
H257 O6A H259 142(10)
H255 O17 H246 103.85(16)
H255 O17 H255 0(10)
H246 O17 H255 103.85(16)
C244 C241 H242 109.5
C244 C241 H243 109.5
H242 C241 H243 109.5
C244 C241 H244 109.5
H242 C241 H244 109.5
H243 C241 H244 109.5
C241 C244 C76 111.6(19)
C241 C244 C247 103(2)
C76 C244 C247 107.3(17)
C241 C244 C237 86.5(17)
C76 C244 C237 116.4(16)
C247 C244 C237 127.5(18)
C248 C245 C242 117(3)
C248 C245 C250 116(3)
C242 C245 C250 111(3)
C248 C245 C249 108(3)
C242 C245 C249 108(3)
C250 C245 C249 94(3)
C72 N9 C76 119.6(11)
C242 N10 C72 120.0(19)
N10 C242 C243 115(3)
N10 C242 C245 119(3)
C243 C242 C245 126(3)
C242 C243 C73 122(3)
C242 C243 H63 118.9
C73 C243 H63 118.9
C245 C248 H70 109.5
C245 C248 H71 109.5
H70 C248 H71 109.5
C245 C248 H72 109.5
H70 C248 H72 109.5
H71 C248 H72 109.5
C244 C247 H73 109.5
C244 C247 H74 109.5
H73 C247 H74 109.5
C244 C247 H75 109.5
H73 C247 H75 109.5
H74 C247 H75 109.5
C245 C249 H76 109.5
C245 C249 H77 109.5
H76 C249 H77 109.5
C245 C249 H78 109.5
H76 C249 H78 109.5
H77 C249 H78 109.5
C245 C250 H79 109.5
C245 C250 H80 109.5
H79 C250 H80 109.5
C245 C250 H81 109.5
H79 C250 H81 109.5
H80 C250 H81 109.5
H250 O19 H251 104.14(16)
Cl18 C251 Cl20 110(2)
Cl18 C251 Cl6 110(2)
Cl20 C251 Cl6 118.7(18)
Cl18 C251 H252 106.0
Cl20 C251 H252 106.0
Cl6 C251 H252 106.0

loop_
_geom_bond_atom_site_label_1
_geom_bond_atom_site_label_2
_geom_bond_distance
Cl1 C86 1.759(10)
Cl2 C86 1.749(10)
Cl3 C86 1.778(9)
Cl4 C87 1.744(13)
Cl5 C88 1.818(12)
Cl6 C251 1.90(4)
Cl7 C252 2.03(2)
Cl8 C88 1.670(13)
Cl9 C252 1.553(16)
Cl10 C88 1.771(12)
S2 C147 1.783(8)
S2 C138 1.788(9)
S1 C223 1.766(8)
S1 C230 1.773(9)
Cl11 C252 1.789(15)
O4B C131 1.200(9)
O1B C149 1.379(10)
O1B H7 0.8400
O2B C160 1.414(9)
O2B H8 0.8400
O3A C185 1.431(9)
O3A H9 0.8400
O3B C116 1.414(9)
O3B H10 0.8400
N6 C89 1.314(10)
N6 C92 1.354(10)
O2A C184 1.406(9)
O2A H11 0.8400
O4A C221 1.210(9)
O1A C200 1.367(10)
O1A H12 0.8400
Cl12 C87 1.692(16)
Cl13 C87 1.773(14)
C108 C119 1.318(11)
C108 C156 1.503(10)
C108 H19 0.9500
Cl14 C64 1.65(4)
O5A H259 0.94(2)
O5A H84 0.94(2)
O5A H257 0.94(2)
O5A H259 0.94(2)
O5B H258 0.94(2)
O5B H256 0.95(2)
O5B H85 1.2(4)
O5B H86 0.94(2)
O5B H258 0.94(2)
C109 C161 1.399(11)
C109 C112 1.443(11)
C109 C123 1.479(10)
N7 C79 1.339(11)
N7 C77 1.350(10)
N8 C93 1.325(10)
N8 C95 1.361(11)
C110 C122 1.399(10)
C110 C153 1.440(10)
C110 C117 1.454(10)
C111 C153 1.386(10)
C111 C112 1.425(10)
C111 C156 1.524(10)
C89 C91 1.384(11)
C89 C156 1.543(9)
C112 C157 1.393(10)
C172 C230 1.362(13)
C172 C233 1.411(13)
C172 C200 1.598(12)
C90 C93 1.376(11)
C90 C94 1.382(13)
C90 H20 0.9500
C113 C120 1.337(11)
C113 C159 1.422(10)
C113 C162 1.435(10)
C114 C125 1.383(11)
C114 C133 1.432(11)
C114 C122 1.447(10)
C173 C195 1.373(13)
C173 C192 1.434(13)
C173 C182 1.473(11)
C91 C100 1.380(11)
C91 H21 0.9500
C92 C99 1.388(12)
C92 C103 1.518(12)
C115 C158 1.358(12)
C115 C133 1.439(12)
C115 C157 1.465(10)
C174 C178 1.303(11)
C174 C175 1.508(10)
C174 H22 0.9500
C116 C159 1.537(11)
C116 C160 1.568(10)
C116 H1 1.0000
C175 C219 1.507(10)
C175 C77 1.540(11)
C175 C221 1.580(10)
C117 C163 1.407(10)
C117 C118 1.457(10)
C118 C127 1.373(10)
C118 C131 1.502(11)
C77 C84 1.394(11)
C176 C219 1.374(11)
C176 C180 1.452(11)
C176 C218 1.509(10)
C119 C155 1.513(10)
C119 H23 0.9500
C120 C129 1.434(10)
C120 C121 1.451(11)
C177 C179 1.396(10)
C177 C189 1.483(11)
C177 C218 1.547(11)
C121 C123 1.384(11)
C121 C134 1.456(11)
C178 C218 1.485(11)
C178 H24 0.9500
C122 C157 1.440(10)
C123 C154 1.443(10)
C72 C74 1.338(12)
C72 N9 1.344(14)
C72 N10 1.41(2)
C72 C218 1.567(10)
C93 C155 1.567(11)
C179 C220 1.445(11)
C179 C185 1.537(11)
C180 C182 1.404(10)
C180 C191 1.449(12)
C124 C135 1.425(12)
C124 C151 1.427(13)
C124 C152 1.441(14)
C181 C197 1.390(11)
C181 C187 1.425(11)
C181 C188 1.473(11)
C125 C167 1.437(11)
C125 C163 1.454(12)
C126 C148 1.389(12)
C126 C144 1.393(13)
C126 C164 1.467(11)
C127 C128 1.441(11)
C127 C149 1.594(11)
C182 C190 1.403(12)
C128 C166 1.375(12)
C128 C165 1.399(12)
C129 C130 1.405(12)
C129 C132 1.423(12)
C130 C146 1.390(12)
C130 C134 1.463(11)
C131 C155 1.579(10)
C132 C147 1.454(12)
C132 C168 1.479(11)
C183 C222 1.417(11)
C183 C196 1.425(12)
C183 C189 1.427(11)
C133 C169 1.429(11)
C134 C164 1.361(12)
C135 C169 1.387(13)
C135 C144 1.437(12)
C136 C138 1.354(12)
C136 C166 1.442(12)
C136 C149 1.548(12)
C184 C186 1.509(11)
C184 C185 1.584(11)
C184 H2 1.0000
C185 H3 1.0000
C186 C223 1.381(11)
C186 C220 1.417(10)
C187 C190 1.394(11)
C187 C219 1.465(10)
C188 C194 1.414(11)
C188 C221 1.501(11)
C189 C191 1.459(11)
C137 C140 1.409(12)
C137 C142 1.427(12)
C137 C139 1.455(13)
C138 C142 1.486(12)
C190 C227 1.449(11)
C191 C199 1.415(12)
C139 C170 1.373(14)
C139 C145 1.399(14)
C140 C166 1.396(12)
C140 C171 1.441(12)
C192 C227 1.405(13)
C192 C193 1.425(13)
C141 C168 1.425(13)
C141 C146 1.443(13)
C141 C170 1.454(13)
C142 C168 1.453(12)
C78 C80 1.386(13)
C78 C79 1.406(13)
C78 H25 0.9500
C193 C210 1.444(15)
C193 C235 1.447(15)
C194 C198 1.430(12)
C194 C200 1.561(12)
C103 C104 1.474(19)
C103 C105 1.506(19)
C103 C106 1.520(18)
C143 C171 1.391(12)
C143 C167 1.426(12)
C143 C165 1.429(12)
C195 C213 1.450(13)
C195 C199 1.452(13)
C196 C217 1.348(13)
C196 C216 1.456(11)
C94 C96 1.371(13)
C94 H26 0.9500
C144 C158 1.458(11)
C79 C81 1.532(13)
C197 C231 1.445(13)
C197 C228 1.461(11)
C145 C152 1.418(13)
C145 C171 1.449(14)
C198 C228 1.356(13)
C198 C233 1.471(13)
C146 C148 1.437(12)
C147 C162 1.378(11)
C148 C151 1.412(14)
C199 C217 1.427(12)
C149 H4 1.0000
C80 C84 1.388(12)
C80 H27 0.9500
C150 C167 1.376(13)
C150 C152 1.442(13)
C150 C169 1.488(13)
C200 H5 1.0000
C201 C203 1.339(15)
C201 C204 1.460(15)
C201 C210 1.470(15)
C202 C229 1.359(13)
C202 C215 1.445(14)
C202 C225 1.469(13)
C203 C215 1.452(15)
C203 C211 1.456(15)
C204 C205 1.372(15)
C204 C235 1.460(14)
C205 C206 1.438(15)
C205 C207 1.450(14)
C81 C82 1.44(2)
C81 C83 1.47(2)
C81 C85 1.484(16)
C86 H13 1.0000
C206 C234 1.395(14)
C206 C208 1.441(13)
C207 C215 1.344(14)
C207 C212 1.431(14)
C208 C216 1.375(13)
C208 C212 1.465(13)
C95 C96 1.376(13)
C95 C102 1.550(13)
Cl15 C64 1.69(3)
C209 C228 1.399(13)
C209 C211 1.413(14)
C209 C214 1.465(15)
C210 C214 1.352(15)
C73 C75 1.230(15)
C73 C74 1.337(13)
C73 C243 1.58(4)
C73 H231 0.9500
C211 C225 1.446(14)
C212 C232 1.398(13)
C96 H28 0.9500
C151 C170 1.441(14)
C213 C235 1.396(15)
C213 C234 1.426(14)
C214 C231 1.488(13)
C216 C226 1.434(12)
C217 C234 1.455(14)
C97 C102 1.583(18)
C97 H32 0.9800
C97 H33 0.9800
C97 H34 0.9800
C104 H35 0.9800
C104 H36 0.9800
C104 H37 0.9800
C98 C102 1.523(18)
C98 H38 0.9800
C98 H39 0.9800
C98 H40 0.9800
C87 Cl17 1.568(19)
C87 Cl16 1.70(2)
C87 H14 1.0000
C87 H15 1.0000
C105 H41 0.9800
C105 H42 0.9800
C105 H43 0.9800
C106 H44 0.9800
C106 H45 0.9800
C106 H46 0.9800
C82 H47 0.9800
C82 H48 0.9800
C82 H49 0.9800
C83 H50 0.9800
C83 H51 0.9800
C83 H52 0.9800
C252 H16 1.0000
C153 C155 1.485(10)
C154 C159 1.368(11)
C154 C156 1.548(10)
C158 C161 1.455(12)
C160 C162 1.500(11)
C160 H6 1.0000
C99 C100 1.380(12)
C99 H29 0.9500
C220 C222 1.363(12)
C161 C164 1.473(11)
C222 C226 1.401(12)
C84 H30 0.9500
C100 H31 0.9500
C163 C165 1.410(10)
C223 C224 1.446(12)
C224 C226 1.425(11)
C224 C232 1.499(12)
C225 C233 1.388(13)
C227 C231 1.399(13)
C229 C232 1.469(13)
C229 C230 1.469(12)
C74 H61 0.9500
C101 C102 1.468(16)
C101 H53 0.9800
C101 H54 0.9800
C101 H55 0.9800
C75 C76 1.341(19)
C75 H62 0.9500
C85 H56 0.9800
C85 H57 0.9800
C85 H58 0.9800
C88 H18 1.0000
C76 N9 1.350(17)
C76 C244 1.55(2)
C237 C244 1.69(3)
C237 H64 0.9800
C237 H65 0.9800
C237 H66 0.9800
C64 Cl19 1.89(4)
C64 H253 1.0000
O6B H86 0.940(11)
O6B H256 1.41(7)
O6B H85 0.940(11)
O6B H86 0.940(11)
O6A H254 0.941(10)
O6A H254 0.941(10)
O6A H84 0.940(10)
O6A H257 1.12(8)
O6A H259 0.42(9)
O17 H255 0.9400(11)
O17 H246 0.9400(11)
O17 H255 0.9400(11)
C241 C244 1.49(3)
C241 H242 0.9800
C241 H243 0.9800
C241 H244 0.9800
C244 C247 1.55(3)
C245 C248 1.21(5)
C245 C242 1.538(10)
C245 C250 1.59(5)
C245 C249 1.88(5)
N10 C242 1.37(4)
C242 C243 1.41(5)
C243 H63 0.9500
C248 H70 0.9800
C248 H71 0.9800
C248 H72 0.9800
C247 H73 0.9800
C247 H74 0.9800
C247 H75 0.9800
C249 H76 0.9800
C249 H77 0.9800
C249 H78 0.9800
C250 H79 0.9800
C250 H80 0.9800
C250 H81 0.9800
O19 H250 0.9420(11)
O19 H251 0.9420(11)
Cl18 C251 1.71(3)
Cl20 C251 1.78(4)
C251 H252 1.0000

loop_
_geom_torsion_atom_site_label_1
_geom_torsion_atom_site_label_2
_geom_torsion_atom_site_label_3
_geom_torsion_atom_site_label_4
_geom_torsion
C92 N6 C89 C91 3.4(11)
C92 N6 C89 C156 -176.5(6)
C153 C111 C112 C157 -18.1(9)
C156 C111 C112 C157 174.5(6)
C153 C111 C112 C109 141.0(7)
C156 C111 C112 C109 -26.4(9)
C161 C109 C112 C157 -3.0(9)
C123 C109 C112 C157 149.6(6)
C161 C109 C112 C111 -161.8(6)
C123 C109 C112 C111 -9.2(9)
N6 C89 C91 C100 -4.6(11)
C156 C89 C91 C100 175.3(7)
C89 N6 C92 C99 -0.7(11)
C89 N6 C92 C103 176.1(7)
C178 C174 C175 C219 -6.4(10)
C178 C174 C175 C77 -127.6(8)
C178 C174 C175 C221 116.6(8)
C122 C110 C117 C163 5.2(10)
C153 C110 C117 C163 159.3(7)
C122 C110 C117 C118 -148.2(7)
C153 C110 C117 C118 6.0(10)
C163 C117 C118 C127 -11.5(11)
C110 C117 C118 C127 141.3(7)
C163 C117 C118 C131 171.7(7)
C110 C117 C118 C131 -35.5(9)
C79 N7 C77 C84 -0.6(11)
C79 N7 C77 C175 -179.6(7)
C219 C175 C77 N7 81.1(8)
C174 C175 C77 N7 -156.0(7)
C221 C175 C77 N7 -36.2(8)
C219 C175 C77 C84 -98.0(8)
C174 C175 C77 C84 24.9(10)
C221 C175 C77 C84 144.7(7)
C156 C108 C119 C155 -0.3(11)
C159 C113 C120 C129 141.4(8)
C162 C113 C120 C129 -12.5(12)
C159 C113 C120 C121 2.8(12)
C162 C113 C120 C121 -151.1(7)
C113 C120 C121 C123 8.6(11)
C129 C120 C121 C123 -134.9(7)
C113 C120 C121 C134 157.0(7)
C129 C120 C121 C134 13.5(9)
C175 C174 C178 C218 1.5(12)
C153 C110 C122 C157 -17.9(10)
C117 C110 C122 C157 136.6(7)
C153 C110 C122 C114 -160.9(7)
C117 C110 C122 C114 -6.4(11)
C125 C114 C122 C110 4.1(12)
C133 C114 C122 C110 147.1(7)
C125 C114 C122 C157 -142.1(7)
C133 C114 C122 C157 0.8(8)
C120 C121 C123 C154 -13.6(10)
C134 C121 C123 C154 -155.4(7)
C120 C121 C123 C109 141.7(7)
C134 C121 C123 C109 -0.1(11)
C161 C109 C123 C121 6.9(10)
C112 C109 C123 C121 -145.1(6)
C161 C109 C123 C154 161.6(7)
C112 C109 C123 C154 9.6(9)
C95 N8 C93 C90 2.7(12)
C95 N8 C93 C155 179.6(7)
C94 C90 C93 N8 -5.0(11)
C94 C90 C93 C155 178.3(7)
C189 C177 C179 C220 -3.5(10)
C218 C177 C179 C220 165.9(7)
C189 C177 C179 C185 -160.3(7)
C218 C177 C179 C185 9.1(12)
C219 C176 C180 C182 17.3(10)
C218 C176 C180 C182 -175.9(6)
C219 C176 C180 C191 -141.2(7)
C218 C176 C180 C191 25.6(10)
C133 C114 C125 C167 -0.5(12)
C122 C114 C125 C167 136.9(8)
C133 C114 C125 C163 -138.2(8)
C122 C114 C125 C163 -0.8(12)
C117 C118 C127 C128 1.7(12)
C131 C118 C127 C128 178.2(8)
C117 C118 C127 C149 -151.6(9)
C131 C118 C127 C149 24.9(14)
C191 C180 C182 C190 138.8(8)
C176 C180 C182 C190 -19.8(10)
C191 C180 C182 C173 -3.3(10)
C176 C180 C182 C173 -161.8(6)
C195 C173 C182 C190 -143.6(8)
C192 C173 C182 C190 -1.9(8)
C195 C173 C182 C180 2.6(11)
C192 C173 C182 C180 144.3(7)
C118 C127 C128 C166 -139.8(8)
C149 C127 C128 C166 20.6(9)
C118 C127 C128 C165 8.5(13)
C149 C127 C128 C165 168.9(8)
C113 C120 C129 C130 -155.0(8)
C121 C120 C129 C130 -12.9(9)
C113 C120 C129 C132 -8.8(12)
C121 C120 C129 C132 133.4(8)
C132 C129 C130 C146 4.2(12)
C120 C129 C130 C146 148.3(8)
C132 C129 C130 C134 -137.1(8)
C120 C129 C130 C134 7.0(9)
C127 C118 C131 O4B 28.9(12)
C117 C118 C131 O4B -154.5(7)
C127 C118 C131 C155 -155.5(8)
C117 C118 C131 C155 21.1(10)
C130 C129 C132 C147 160.7(7)
C120 C129 C132 C147 19.9(11)
C130 C129 C132 C168 1.6(11)
C120 C129 C132 C168 -139.3(8)
C125 C114 C133 C169 0.1(12)
C122 C114 C133 C169 -141.2(7)
C125 C114 C133 C115 140.6(8)
C122 C114 C133 C115 -0.8(8)
C158 C115 C133 C169 0.4(11)
C157 C115 C133 C169 141.7(7)
C158 C115 C133 C114 -140.7(7)
C157 C115 C133 C114 0.5(8)
C123 C121 C134 C164 -5.0(12)
C120 C121 C134 C164 -150.9(8)
C123 C121 C134 C130 136.7(8)
C120 C121 C134 C130 -9.1(9)
C146 C130 C134 C164 -0.5(12)
C129 C130 C134 C164 142.4(8)
C146 C130 C134 C121 -141.4(8)
C129 C130 C134 C121 1.5(9)
C151 C124 C135 C169 141.4(8)
C152 C124 C135 C169 -0.1(9)
C151 C124 C135 C144 -2.0(12)
C152 C124 C135 C144 -143.4(7)
C177 C179 C185 O3A 50.2(10)
C220 C179 C185 O3A -108.8(7)
C177 C179 C185 C184 165.3(8)
C220 C179 C185 C184 6.3(7)
O2A C184 C185 O3A -37.6(8)
C186 C184 C185 O3A 91.7(7)
O2A C184 C185 C179 -154.1(6)
C186 C184 C185 C179 -24.7(7)
O2A C184 C186 C223 -3.8(14)
C185 C184 C186 C223 -129.5(10)
O2A C184 C186 C220 160.5(7)
C185 C184 C186 C220 34.7(8)
C197 C181 C187 C190 -3.5(12)
C188 C181 C187 C190 149.2(8)
C197 C181 C187 C219 -159.9(8)
C188 C181 C187 C219 -7.1(11)
C197 C181 C188 C194 14.2(12)
C187 C181 C188 C194 -138.1(8)
C197 C181 C188 C221 -170.9(8)
C187 C181 C188 C221 36.9(11)
C222 C183 C189 C191 -142.8(8)
C196 C183 C189 C191 -1.5(11)
C222 C183 C189 C177 15.6(11)
C196 C183 C189 C177 156.9(7)
C179 C177 C189 C183 -8.8(10)
C218 C177 C189 C183 -179.3(6)
C179 C177 C189 C191 148.8(7)
C218 C177 C189 C191 -21.6(9)
C166 C136 C138 C142 -10.0(11)
C149 C136 C138 C142 146.7(8)
C166 C136 C138 S2 179.2(5)
C149 C136 C138 S2 -24.1(12)
C147 S2 C138 C136 114.7(7)
C147 S2 C138 C142 -56.6(6)
C181 C187 C190 C182 -136.7(8)
C219 C187 C190 C182 20.1(11)
C181 C187 C190 C227 3.9(12)
C219 C187 C190 C227 160.7(7)
C180 C182 C190 C187 0.9(11)
C173 C182 C190 C187 147.0(7)
C180 C182 C190 C227 -144.9(7)
C173 C182 C190 C227 1.2(8)
C182 C180 C191 C199 1.8(10)
C176 C180 C191 C199 159.5(7)
C182 C180 C191 C189 -146.6(7)
C176 C180 C191 C189 11.1(10)
C183 C189 C191 C199 -3.1(10)
C177 C189 C191 C199 -161.1(7)
C183 C189 C191 C180 145.6(7)
C177 C189 C191 C180 -12.4(10)
C140 C137 C139 C170 -148.3(8)
C142 C137 C139 C170 -3.2(12)
C140 C137 C139 C145 -2.8(9)
C142 C137 C139 C145 142.3(8)
C142 C137 C140 C166 -1.5(12)
C139 C137 C140 C166 144.0(7)
C142 C137 C140 C171 -141.4(8)
C139 C137 C140 C171 4.0(9)
C195 C173 C192 C227 142.4(8)
C182 C173 C192 C227 1.8(9)
C195 C173 C192 C193 -1.6(11)
C182 C173 C192 C193 -142.1(7)
C140 C137 C142 C168 143.0(8)
C139 C137 C142 C168 2.6(11)
C140 C137 C142 C138 -15.8(11)
C139 C137 C142 C138 -156.2(7)
C136 C138 C142 C137 21.7(10)
S2 C138 C142 C137 -166.7(5)
C136 C138 C142 C168 -136.8(8)
S2 C138 C142 C168 34.7(9)
C227 C192 C193 C210 -2.4(12)
C173 C192 C193 C210 137.3(9)
C227 C192 C193 C235 -137.9(9)
C173 C192 C193 C235 1.8(12)
C181 C188 C194 C198 -5.5(11)
C221 C188 C194 C198 179.9(8)
C181 C188 C194 C200 152.3(9)
C221 C188 C194 C200 -22.2(14)
N6 C92 C103 C104 41.9(17)
C99 C92 C103 C104 -141.4(16)
N6 C92 C103 C105 166.3(10)
C99 C92 C103 C105 -17.0(14)
N6 C92 C103 C106 -72.1(16)
C99 C92 C103 C106 104.6(16)
C192 C173 C195 C213 2.0(11)
C182 C173 C195 C213 137.9(8)
C192 C173 C195 C199 -136.4(8)
C182 C173 C195 C199 -0.5(12)
C222 C183 C196 C217 151.2(8)
C189 C183 C196 C217 5.9(12)
C222 C183 C196 C216 8.1(9)
C189 C183 C196 C216 -137.2(8)
C93 C90 C94 C96 4.2(12)
C148 C126 C144 C135 3.3(12)
C164 C126 C144 C135 144.2(8)
C148 C126 C144 C158 -137.6(8)
C164 C126 C144 C158 3.3(10)
C169 C135 C144 C126 -140.7(8)
C124 C135 C144 C126 -1.6(11)
C169 C135 C144 C158 -3.0(12)
C124 C135 C144 C158 136.1(8)
C77 N7 C79 C78 -1.0(12)
C77 N7 C79 C81 178.0(8)
C80 C78 C79 N7 0.6(13)
C80 C78 C79 C81 -178.3(8)
C187 C181 C197 C231 1.4(12)
C188 C181 C197 C231 -150.6(8)
C187 C181 C197 C228 138.4(8)
C188 C181 C197 C228 -13.7(13)
C170 C139 C145 C152 2.2(12)
C137 C139 C145 C152 -141.9(8)
C170 C139 C145 C171 144.6(8)
C137 C139 C145 C171 0.5(9)
C188 C194 C198 C228 -4.0(13)
C200 C194 C198 C228 -167.3(9)
C188 C194 C198 C233 143.4(8)
C200 C194 C198 C233 -19.8(9)
C129 C130 C146 C148 -142.5(9)
C134 C130 C146 C148 -4.6(13)
C129 C130 C146 C141 -3.7(12)
C134 C130 C146 C141 134.2(8)
C168 C141 C146 C130 -2.6(12)
C170 C141 C146 C130 -150.3(7)
C168 C141 C146 C148 140.8(8)
C170 C141 C146 C148 -6.9(9)
C129 C132 C147 C162 -11.3(11)
C168 C132 C147 C162 146.1(8)
C129 C132 C147 S2 -177.5(6)
C168 C132 C147 S2 -20.2(10)
C138 S2 C147 C162 -117.5(7)
C138 S2 C147 C132 49.2(6)
C144 C126 C148 C151 -1.4(13)
C164 C126 C148 C151 -138.5(9)
C144 C126 C148 C146 136.9(9)
C164 C126 C148 C146 -0.2(13)
C130 C146 C148 C126 5.0(14)
C141 C146 C148 C126 -136.7(9)
C130 C146 C148 C151 147.8(8)
C141 C146 C148 C151 6.2(9)
C180 C191 C199 C217 -143.9(8)
C189 C191 C199 C217 3.9(12)
C180 C191 C199 C195 0.3(11)
C189 C191 C199 C195 148.1(7)
C173 C195 C199 C191 -0.9(12)
C213 C195 C199 C191 -143.4(8)
C173 C195 C199 C217 148.3(8)
C213 C195 C199 C217 5.8(9)
C138 C136 C149 O1B 0.0(12)
C166 C136 C149 O1B 159.2(6)
C138 C136 C149 C127 -129.4(9)
C166 C136 C149 C127 29.8(7)
C118 C127 C149 O1B -1.8(14)
C128 C127 C149 O1B -158.3(7)
C118 C127 C149 C136 126.4(10)
C128 C127 C149 C136 -30.0(8)
C79 C78 C80 C84 1.3(13)
C188 C194 C200 O1A -1.1(14)
C198 C194 C200 O1A 158.6(7)
C188 C194 C200 C172 -129.6(9)
C198 C194 C200 C172 30.1(8)
C230 C172 C200 O1A -2.9(12)
C233 C172 C200 O1A -160.8(6)
C230 C172 C200 C194 127.9(9)
C233 C172 C200 C194 -30.1(7)
C204 C201 C203 C215 2.1(14)
C210 C201 C203 C215 -134.4(10)
C204 C201 C203 C211 139.7(9)
C210 C201 C203 C211 3.2(14)
C203 C201 C204 C205 0.7(13)
C210 C201 C204 C205 142.4(8)
C203 C201 C204 C235 -141.2(9)
C210 C201 C204 C235 0.5(10)
C235 C204 C205 C206 -4.4(14)
C201 C204 C205 C206 -142.1(9)
C235 C204 C205 C207 134.7(10)
C201 C204 C205 C207 -3.0(13)
N7 C79 C81 C82 63.5(14)
C78 C79 C81 C82 -117.5(13)
N7 C79 C81 C83 177.1(17)
C78 C79 C81 C83 -4(2)
N7 C79 C81 C85 -60.3(11)
C78 C79 C81 C85 118.7(10)
C204 C205 C206 C234 5.3(13)
C207 C205 C206 C234 -138.1(9)
C204 C205 C206 C208 144.7(9)
C207 C205 C206 C208 1.4(11)
C204 C205 C207 C215 2.5(13)
C206 C205 C207 C215 145.9(9)
C204 C205 C207 C212 -141.4(9)
C206 C205 C207 C212 2.1(11)
C234 C206 C208 C216 -6.7(14)
C205 C206 C208 C216 -147.0(9)
C234 C206 C208 C212 136.1(9)
C205 C206 C208 C212 -4.2(10)
C93 N8 C95 C96 0.3(14)
C93 N8 C95 C102 -177.8(9)
C192 C193 C210 C214 3.0(13)
C235 C193 C210 C214 142.3(9)
C192 C193 C210 C201 -139.6(8)
C235 C193 C210 C201 -0.3(9)
C203 C201 C210 C214 -1.6(14)
C204 C201 C210 C214 -143.0(9)
C203 C201 C210 C193 141.3(9)
C204 C201 C210 C193 -0.1(9)
C228 C209 C211 C225 2.0(13)
C214 C209 C211 C225 138.3(9)
C228 C209 C211 C203 -134.9(9)
C214 C209 C211 C203 1.4(12)
C201 C203 C211 C209 -3.2(13)
C215 C203 C211 C209 139.2(8)
C201 C203 C211 C225 -144.0(9)
C215 C203 C211 C225 -1.6(9)
C215 C207 C212 C232 -1.5(14)
C205 C207 C212 C232 141.8(9)
C215 C207 C212 C208 -147.9(9)
C205 C207 C212 C208 -4.6(10)
C216 C208 C212 C232 3.2(14)
C206 C208 C212 C232 -140.4(9)
C216 C208 C212 C207 149.1(9)
C206 C208 C212 C207 5.5(10)
C90 C94 C96 C95 -1.5(15)
N8 C95 C96 C94 -0.8(16)
C102 C95 C96 C94 177.1(10)
C126 C148 C151 C124 -2.1(13)
C146 C148 C151 C124 -145.2(8)
C126 C148 C151 C170 140.2(8)
C146 C148 C151 C170 -2.9(10)
C135 C124 C151 C148 3.8(13)
C152 C124 C151 C148 141.2(9)
C135 C124 C151 C170 -134.3(9)
C152 C124 C151 C170 3.1(11)
C173 C195 C213 C235 -2.8(12)
C199 C195 C213 C235 140.4(8)
C173 C195 C213 C234 -145.1(8)
C199 C195 C213 C234 -1.9(9)
C193 C210 C214 C209 -138.6(9)
C201 C210 C214 C209 -0.1(13)
C193 C210 C214 C231 -3.0(14)
C201 C210 C214 C231 135.4(10)
C228 C209 C214 C210 140.3(9)
C211 C209 C214 C210 0.2(12)
C228 C209 C214 C231 -1.8(10)
C211 C209 C214 C231 -141.9(8)
C212 C207 C215 C202 -1.2(13)
C205 C207 C215 C202 -140.8(9)
C212 C207 C215 C203 139.9(9)
C205 C207 C215 C203 0.3(13)
C229 C202 C215 C207 4.9(14)
C225 C202 C215 C207 147.9(8)
C229 C202 C215 C203 -140.2(9)
C225 C202 C215 C203 2.8(9)
C201 C203 C215 C207 -2.6(13)
C211 C203 C215 C207 -145.1(8)
C201 C203 C215 C202 141.7(9)
C211 C203 C215 C202 -0.8(9)
C206 C208 C216 C226 144.8(9)
C212 C208 C216 C226 5.6(13)
C206 C208 C216 C196 6.5(13)
C212 C208 C216 C196 -132.8(9)
C217 C196 C216 C208 -1.5(13)
C183 C196 C216 C208 141.8(8)
C217 C196 C216 C226 -144.7(8)
C183 C196 C216 C226 -1.4(10)
C139 C145 C152 C124 -1.6(11)
C171 C145 C152 C124 -139.9(8)
C139 C145 C152 C150 135.2(9)
C171 C145 C152 C150 -3.1(12)
C135 C124 C152 C145 141.2(7)
C151 C124 C152 C145 -1.0(11)
C135 C124 C152 C150 0.3(9)
C151 C124 C152 C150 -141.9(8)
C167 C150 C152 C145 -0.1(12)
C169 C150 C152 C145 -141.5(8)
C167 C150 C152 C124 141.0(8)
C169 C150 C152 C124 -0.4(9)
C183 C196 C217 C199 -5.1(13)
C216 C196 C217 C199 132.7(9)
C183 C196 C217 C234 -141.0(8)
C216 C196 C217 C234 -3.1(13)
C191 C199 C217 C196 0.2(13)
C195 C199 C217 C196 -148.0(8)
C191 C199 C217 C234 140.7(8)
C195 C199 C217 C234 -7.5(9)
C112 C111 C153 C110 -3.1(10)
C156 C111 C153 C110 163.6(6)
C112 C111 C153 C155 -175.2(6)
C156 C111 C153 C155 -8.5(10)
C122 C110 C153 C111 21.1(10)
C117 C110 C153 C111 -133.5(7)
C122 C110 C153 C155 -166.1(6)
C117 C110 C153 C155 39.2(9)
C121 C123 C154 C159 7.7(10)
C109 C123 C154 C159 -146.0(7)
C121 C123 C154 C156 178.4(6)
C109 C123 C154 C156 24.7(9)
C111 C153 C155 C119 -3.8(10)
C110 C153 C155 C119 -176.3(6)
C111 C153 C155 C93 -125.0(7)
C110 C153 C155 C93 62.5(8)
C111 C153 C155 C131 122.1(7)
C110 C153 C155 C131 -50.3(8)
C108 C119 C155 C153 8.4(10)
C108 C119 C155 C93 129.5(7)
C108 C119 C155 C131 -116.3(8)
N8 C93 C155 C153 -85.5(7)
C90 C93 C155 C153 91.5(8)
N8 C93 C155 C119 151.3(6)
C90 C93 C155 C119 -31.7(9)
N8 C93 C155 C131 31.6(8)
C90 C93 C155 C131 -151.4(7)
O4B C131 C155 C153 -164.1(7)
C118 C131 C155 C153 20.4(9)
O4B C131 C155 C119 -38.1(10)
C118 C131 C155 C119 146.4(7)
O4B C131 C155 C93 79.5(8)
C118 C131 C155 C93 -96.0(7)
C119 C108 C156 C111 -11.2(9)
C119 C108 C156 C89 -131.6(7)
C119 C108 C156 C154 107.1(8)
C153 C111 C156 C108 15.3(9)
C112 C111 C156 C108 -177.7(6)
C153 C111 C156 C89 135.0(7)
C112 C111 C156 C89 -58.0(8)
C153 C111 C156 C154 -110.4(7)
C112 C111 C156 C154 56.6(7)
N6 C89 C156 C108 -91.4(8)
C91 C89 C156 C108 88.7(8)
N6 C89 C156 C111 147.8(6)
C91 C89 C156 C111 -32.1(9)
N6 C89 C156 C154 35.4(8)
C91 C89 C156 C154 -144.5(7)
C159 C154 C156 C108 -5.8(10)
C123 C154 C156 C108 -176.0(6)
C159 C154 C156 C111 115.9(7)
C123 C154 C156 C111 -54.3(7)
C159 C154 C156 C89 -127.8(7)
C123 C154 C156 C89 62.0(7)
C111 C112 C157 C122 21.1(9)
C109 C112 C157 C122 -138.0(7)
C111 C112 C157 C115 160.9(6)
C109 C112 C157 C115 1.8(10)
C110 C122 C157 C112 -2.9(10)
C114 C122 C157 C112 144.7(7)
C110 C122 C157 C115 -148.1(6)
C114 C122 C157 C115 -0.5(8)
C158 C115 C157 C112 -1.3(10)
C133 C115 C157 C112 -144.2(7)
C158 C115 C157 C122 142.8(7)
C133 C115 C157 C122 0.0(8)
C174 C178 C218 C176 8.5(10)
C174 C178 C218 C177 -110.3(8)
C174 C178 C218 C72 128.5(8)
C219 C176 C218 C178 -13.6(10)
C180 C176 C218 C178 179.7(6)
C219 C176 C218 C177 112.0(8)
C180 C176 C218 C177 -54.8(8)
C219 C176 C218 C72 -133.9(7)
C180 C176 C218 C72 59.4(9)
C179 C177 C218 C178 6.3(10)
C189 C177 C218 C178 175.9(6)
C179 C177 C218 C176 -117.6(8)
C189 C177 C218 C176 52.1(8)
C179 C177 C218 C72 127.9(7)
C189 C177 C218 C72 -62.4(8)
C74 C72 C218 C178 -71.4(10)
N9 C72 C218 C178 120.6(9)
N10 C72 C218 C178 75.9(11)
C74 C72 C218 C176 51.5(11)
N9 C72 C218 C176 -116.5(10)
N10 C72 C218 C176 -161.1(10)
C74 C72 C218 C177 162.8(8)
N9 C72 C218 C177 -5.2(11)
N10 C72 C218 C177 -49.9(11)
C180 C176 C219 C187 3.4(10)
C218 C176 C219 C187 -163.0(7)
C180 C176 C219 C175 175.8(7)
C218 C176 C219 C175 9.5(11)
C190 C187 C219 C176 -22.3(10)
C181 C187 C219 C176 135.0(8)
C190 C187 C219 C175 164.8(7)
C181 C187 C219 C175 -38.0(10)
C174 C175 C219 C176 0.8(10)
C77 C175 C219 C176 121.7(7)
C221 C175 C219 C176 -123.6(7)
C174 C175 C219 C187 173.4(6)
C77 C175 C219 C187 -65.7(8)
C221 C175 C219 C187 49.0(8)
C133 C115 C158 C161 139.3(8)
C157 C115 C158 C161 2.0(11)
C133 C115 C158 C144 -1.5(11)
C157 C115 C158 C144 -138.8(7)
C126 C144 C158 C115 144.7(8)
C135 C144 C158 C115 2.7(11)
C126 C144 C158 C161 0.0(10)
C135 C144 C158 C161 -141.9(7)
C123 C154 C159 C113 3.3(10)
C156 C154 C159 C113 -166.3(6)
C123 C154 C159 C116 159.3(7)
C156 C154 C159 C116 -10.3(12)
C120 C113 C159 C154 -8.7(11)
C162 C113 C159 C154 147.3(7)
C120 C113 C159 C116 -171.2(7)
C162 C113 C159 C116 -15.1(8)
O3B C116 C159 C154 -50.1(10)
C160 C116 C159 C154 -166.2(8)
O3B C116 C159 C113 108.1(6)
C160 C116 C159 C113 -8.0(7)
O3B C116 C160 O2B 36.8(8)
C159 C116 C160 O2B 154.3(6)
O3B C116 C160 C162 -91.2(7)
C159 C116 C160 C162 26.3(7)
N6 C92 C99 C100 -0.8(12)
C103 C92 C99 C100 -177.3(8)
C223 C186 C220 C222 -21.8(12)
C184 C186 C220 C222 170.2(7)
C223 C186 C220 C179 134.6(8)
C184 C186 C220 C179 -33.4(8)
C177 C179 C220 C222 10.0(11)
C185 C179 C220 C222 172.5(7)
C177 C179 C220 C186 -145.9(7)
C185 C179 C220 C186 16.6(8)
C112 C109 C161 C158 3.8(10)
C123 C109 C161 C158 -147.7(7)
C112 C109 C161 C164 142.6(7)
C123 C109 C161 C164 -8.9(11)
C115 C158 C161 C109 -3.4(11)
C144 C158 C161 C109 141.4(7)
C115 C158 C161 C164 -148.1(7)
C144 C158 C161 C164 -3.3(8)
C194 C188 C221 O4A -29.8(12)
C181 C188 C221 O4A 155.6(8)
C194 C188 C221 C175 152.5(7)
C181 C188 C221 C175 -22.1(10)
C219 C175 C221 O4A 163.1(7)
C174 C175 C221 O4A 38.4(10)
C77 C175 C221 O4A -79.7(8)
C219 C175 C221 C188 -19.1(9)
C174 C175 C221 C188 -143.8(7)
C77 C175 C221 C188 98.2(8)
C186 C220 C222 C226 10.7(12)
C179 C220 C222 C226 -143.0(8)
C186 C220 C222 C183 150.2(8)
C179 C220 C222 C183 -3.5(12)
C196 C183 C222 C220 -155.6(8)
C189 C183 C222 C220 -9.5(12)
C196 C183 C222 C226 -12.1(10)
C189 C183 C222 C226 134.0(8)
C78 C80 C84 C77 -2.8(12)
N7 C77 C84 C80 2.5(12)
C175 C77 C84 C80 -178.5(7)
C132 C147 C162 C113 -8.7(11)
S2 C147 C162 C113 157.1(6)
C132 C147 C162 C160 -172.9(9)
S2 C147 C162 C160 -7.0(13)
C120 C113 C162 C147 21.1(11)
C159 C113 C162 C147 -135.7(7)
C120 C113 C162 C160 -170.0(7)
C159 C113 C162 C160 33.3(8)
O2B C160 C162 C147 4.9(14)
C116 C160 C162 C147 130.2(10)
O2B C160 C162 C113 -160.5(7)
C116 C160 C162 C113 -35.2(8)
C92 C99 C100 C91 -0.4(12)
C89 C91 C100 C99 2.9(11)
C110 C117 C163 C165 -141.4(8)
C118 C117 C163 C165 11.3(11)
C110 C117 C163 C125 -2.1(11)
C118 C117 C163 C125 150.7(8)
C114 C125 C163 C117 -0.1(12)
C167 C125 C163 C117 -142.1(8)
C114 C125 C163 C165 143.9(8)
C167 C125 C163 C165 1.9(9)
C220 C186 C223 C224 10.6(12)
C184 C186 C223 C224 173.5(9)
C220 C186 C223 S1 -158.3(6)
C184 C186 C223 S1 4.5(14)
C230 S1 C223 C186 118.8(7)
C230 S1 C223 C224 -50.3(7)
C186 C223 C224 C226 10.5(12)
S1 C223 C224 C226 179.4(6)
C186 C223 C224 C232 -147.3(8)
S1 C223 C224 C232 21.6(11)
C121 C134 C164 C126 141.7(8)
C130 C134 C164 C126 5.2(12)
C121 C134 C164 C161 3.1(12)
C130 C134 C164 C161 -133.3(8)
C148 C126 C164 C134 -4.8(12)
C144 C126 C164 C134 -147.3(8)
C148 C126 C164 C161 137.1(8)
C144 C126 C164 C161 -5.4(10)
C109 C161 C164 C134 3.7(12)
C158 C161 C164 C134 148.5(8)
C109 C161 C164 C126 -139.5(8)
C158 C161 C164 C126 5.3(9)
C166 C128 C165 C163 137.0(8)
C127 C128 C165 C163 -8.8(13)
C166 C128 C165 C143 -4.3(11)
C127 C128 C165 C143 -150.0(8)
C117 C163 C165 C128 -1.2(12)
C125 C163 C165 C128 -146.2(8)
C117 C163 C165 C143 143.6(8)
C125 C163 C165 C143 -1.4(9)
C171 C143 C165 C128 3.7(12)
C167 C143 C165 C128 144.9(8)
C171 C143 C165 C163 -140.8(8)
C167 C143 C165 C163 0.4(9)
C209 C211 C225 C233 1.8(13)
C203 C211 C225 C233 143.6(8)
C209 C211 C225 C202 -138.5(9)
C203 C211 C225 C202 3.4(9)
C229 C202 C225 C233 -1.1(12)
C215 C202 C225 C233 -145.6(8)
C229 C202 C225 C211 140.7(8)
C215 C202 C225 C211 -3.8(9)
C165 C128 C166 C140 0.9(12)
C127 C128 C166 C140 149.4(8)
C165 C128 C166 C136 -149.7(7)
C127 C128 C166 C136 -1.3(10)
C137 C140 C166 C128 -133.6(9)
C171 C140 C166 C128 2.8(12)
C137 C140 C166 C136 14.2(11)
C171 C140 C166 C136 150.7(7)
C138 C136 C166 C128 143.0(8)
C149 C136 C166 C128 -19.5(9)
C138 C136 C166 C140 -8.3(11)
C149 C136 C166 C140 -170.8(7)
C220 C222 C226 C224 11.6(12)
C183 C222 C226 C224 -131.5(8)
C220 C222 C226 C216 154.1(8)
C183 C222 C226 C216 11.1(10)
C223 C224 C226 C222 -21.7(12)
C232 C224 C226 C222 137.1(8)
C223 C224 C226 C216 -158.6(8)
C232 C224 C226 C216 0.2(12)
C208 C216 C226 C222 -148.4(8)
C196 C216 C226 C222 -5.9(10)
C208 C216 C226 C224 -7.3(13)
C196 C216 C226 C224 135.2(8)
C152 C150 C167 C143 3.0(12)
C169 C150 C167 C143 138.5(8)
C152 C150 C167 C125 -136.9(8)
C169 C150 C167 C125 -1.4(12)
C171 C143 C167 C150 -2.7(11)
C165 C143 C167 C150 -143.5(8)
C171 C143 C167 C125 141.7(8)
C165 C143 C167 C125 0.8(9)
C114 C125 C167 C150 1.1(12)
C163 C125 C167 C150 143.0(8)
C114 C125 C167 C143 -143.5(8)
C163 C125 C167 C143 -1.7(9)
C193 C192 C227 C231 1.7(12)
C173 C192 C227 C231 -142.1(8)
C193 C192 C227 C190 142.7(8)
C173 C192 C227 C190 -1.1(9)
C187 C190 C227 C231 -1.9(12)
C182 C190 C227 C231 143.0(8)
C187 C190 C227 C192 -145.0(8)
C182 C190 C227 C192 0.0(9)
C146 C141 C168 C142 -143.1(8)
C170 C141 C168 C142 -0.6(11)
C146 C141 C168 C132 8.2(12)
C170 C141 C168 C132 150.6(7)
C137 C142 C168 C141 -0.7(10)
C138 C142 C168 C141 157.0(7)
C137 C142 C168 C132 -151.8(7)
C138 C142 C168 C132 5.9(11)
C129 C132 C168 C141 -7.4(10)
C147 C132 C168 C141 -164.7(7)
C129 C132 C168 C142 143.4(7)
C147 C132 C168 C142 -13.9(11)
C194 C198 C228 C209 148.8(9)
C233 C198 C228 C209 4.3(12)
C194 C198 C228 C197 4.8(14)
C233 C198 C228 C197 -139.8(8)
C211 C209 C228 C198 -5.2(13)
C214 C209 C228 C198 -144.2(9)
C211 C209 C228 C197 140.7(9)
C214 C209 C228 C197 1.7(11)
C181 C197 C228 C198 4.3(13)
C231 C197 C228 C198 147.7(8)
C181 C197 C228 C209 -144.2(9)
C231 C197 C228 C209 -0.8(10)
C124 C135 C169 C133 -140.1(8)
C144 C135 C169 C133 2.1(12)
C124 C135 C169 C150 -0.2(9)
C144 C135 C169 C150 142.0(8)
C114 C133 C169 C135 136.3(8)
C115 C133 C169 C135 -0.7(11)
C114 C133 C169 C150 -0.3(12)
C115 C133 C169 C150 -137.4(8)
C167 C150 C169 C135 -140.7(8)
C152 C150 C169 C135 0.4(9)
C167 C150 C169 C133 1.0(12)
C152 C150 C169 C133 142.0(8)
C145 C139 C170 C151 -0.1(12)
C137 C139 C170 C151 140.6(8)
C145 C139 C170 C141 -138.9(9)
C137 C139 C170 C141 1.8(12)
C148 C151 C170 C139 -144.7(8)
C124 C151 C170 C139 -2.6(12)
C148 C151 C170 C141 -1.4(10)
C124 C151 C170 C141 140.7(8)
C168 C141 C170 C139 0.1(12)
C146 C141 C170 C139 148.0(8)
C168 C141 C170 C151 -142.8(8)
C146 C141 C170 C151 5.1(9)
C167 C143 C171 C140 -136.4(8)
C165 C143 C171 C140 0.1(12)
C167 C143 C171 C145 -0.6(11)
C165 C143 C171 C145 135.9(8)
C166 C140 C171 C143 -3.3(12)
C137 C140 C171 C143 137.1(8)
C166 C140 C171 C145 -144.2(7)
C137 C140 C171 C145 -3.7(8)
C139 C145 C171 C143 -139.1(8)
C152 C145 C171 C143 3.5(12)
C139 C145 C171 C140 1.9(9)
C152 C145 C171 C140 144.5(8)
C215 C202 C229 C232 -5.5(13)
C225 C202 C229 C232 -144.0(8)
C215 C202 C229 C230 156.0(8)
C225 C202 C229 C230 17.5(12)
C233 C172 C230 C229 10.1(11)
C200 C172 C230 C229 -145.4(8)
C233 C172 C230 S1 -177.2(6)
C200 C172 C230 S1 27.3(12)
C202 C229 C230 C172 -22.5(11)
C232 C229 C230 C172 138.5(8)
C202 C229 C230 S1 164.3(6)
C232 C229 C230 S1 -34.6(10)
C223 S1 C230 C172 -116.1(7)
C223 S1 C230 C229 56.7(6)
C75 C73 C74 C72 16.3(17)
C243 C73 C74 C72 -19.4(18)
N9 C72 C74 C73 -15.4(14)
N10 C72 C74 C73 34.1(16)
C218 C72 C74 C73 176.2(8)
C192 C227 C231 C197 138.1(9)
C190 C227 C231 C197 -0.2(13)
C192 C227 C231 C214 -1.6(12)
C190 C227 C231 C214 -139.8(8)
C181 C197 C231 C227 0.4(14)
C228 C197 C231 C227 -142.3(9)
C181 C197 C231 C214 142.3(8)
C228 C197 C231 C214 -0.4(9)
C210 C214 C231 C227 2.3(13)
C209 C214 C231 C227 144.6(8)
C210 C214 C231 C197 -141.0(9)
C209 C214 C231 C197 1.3(10)
C207 C212 C232 C229 0.9(12)
C208 C212 C232 C229 141.9(8)
C207 C212 C232 C224 -151.0(8)
C208 C212 C232 C224 -10.0(13)
C202 C229 C232 C212 2.6(11)
C230 C229 C232 C212 -158.6(8)
C202 C229 C232 C224 154.4(8)
C230 C229 C232 C224 -6.7(11)
C226 C224 C232 C212 8.1(11)
C223 C224 C232 C212 165.7(8)
C226 C224 C232 C229 -143.9(8)
C223 C224 C232 C229 13.8(11)
C211 C225 C233 C172 -148.7(9)
C202 C225 C233 C172 -11.7(12)
C211 C225 C233 C198 -2.6(12)
C202 C225 C233 C198 134.3(8)
C230 C172 C233 C225 6.9(12)
C200 C172 C233 C225 168.7(7)
C230 C172 C233 C198 -141.6(8)
C200 C172 C233 C198 20.2(9)
C228 C198 C233 C225 -0.3(12)
C194 C198 C233 C225 -150.3(8)
C228 C198 C233 C172 149.4(8)
C194 C198 C233 C172 -0.7(10)
C205 C206 C234 C213 -2.1(13)
C208 C206 C234 C213 -137.1(10)
C205 C206 C234 C217 137.0(9)
C208 C206 C234 C217 2.0(14)
C235 C213 C234 C206 -1.8(13)
C195 C213 C234 C206 140.8(8)
C235 C213 C234 C217 -145.3(8)
C195 C213 C234 C217 -2.7(9)
C196 C217 C234 C206 2.9(14)
C199 C217 C234 C206 -137.0(9)
C196 C217 C234 C213 146.2(8)
C199 C217 C234 C213 6.4(9)
C234 C213 C235 C193 140.9(9)
C195 C213 C235 C193 3.1(13)
C234 C213 C235 C204 2.7(13)
C195 C213 C235 C204 -135.2(9)
C192 C193 C235 C213 -2.5(12)
C210 C193 C235 C213 -142.1(8)
C192 C193 C235 C204 140.2(8)
C210 C193 C235 C204 0.6(9)
C205 C204 C235 C213 0.4(14)
C201 C204 C235 C213 142.3(9)
C205 C204 C235 C193 -142.5(9)
C201 C204 C235 C193 -0.7(10)
C74 C73 C75 C76 -8(2)
C243 C73 C75 C76 74(3)
N8 C95 C102 C101 -15.3(15)
C96 C95 C102 C101 166.7(11)
N8 C95 C102 C98 -140.7(12)
C96 C95 C102 C98 41.3(18)
N8 C95 C102 C97 105.5(12)
C96 C95 C102 C97 -72.5(15)
C73 C75 C76 N9 0(2)
C73 C75 C76 C244 169.6(15)
C75 C76 C244 C241 -116(2)
N9 C76 C244 C241 54(2)
C75 C76 C244 C247 131.4(18)
N9 C76 C244 C247 -59(2)
C75 C76 C244 C237 -19(2)
N9 C76 C244 C237 151.1(15)
C74 C72 N9 C76 8.1(16)
N10 C72 N9 C76 -102.0(17)
C218 C72 N9 C76 176.8(10)
C75 C76 N9 C72 -1(2)
C244 C76 N9 C72 -170.9(13)
C74 C72 N10 C242 -26(3)
N9 C72 N10 C242 69(2)
C218 C72 N10 C242 -174(2)
C72 N10 C242 C243 5(4)
C72 N10 C242 C245 -176(2)
C248 C245 C242 N10 -170(4)
C250 C245 C242 N10 54(4)
C249 C245 C242 N10 -47(4)
C248 C245 C242 C243 9(6)
C250 C245 C242 C243 -127(4)
C249 C245 C242 C243 131(4)
N10 C242 C243 C73 7(5)
C245 C242 C243 C73 -172(3)
C75 C73 C243 C242 -116(4)
C74 C73 C243 C242 0(4)
